data_1507864
loop_
_publ_author_name
'Movsisyan, Levon D.'
'Kondratuk, Dmitry V.'
'Franz, Michael'
'Thompson, Amber L.'
'Tykwinski, Rik R.'
'Anderson, Harry L.'

_publ_section_title
;
 Synthesis of polyyne rotaxanes.
;
_journal_issue 13
_journal_name_full 'Organic letters'
_journal_page_first 3424
_journal_page_last 3426
_journal_paper_doi 10.1021/ol301392t
_journal_volume 14
_journal_year 2012
_chemical_formula_moiety 'C98 H126, C42 H42 N2 O4, 4(C H4 O)'
_chemical_formula_sum 'C144 H184 N2 O8'
_chemical_formula_weight 2071.05
_chemical_melting_point ?
_space_group_IT_number 2
_symmetry_cell_setting triclinic
_symmetry_space_group_name_Hall '-P 1'
_symmetry_space_group_name_H-M 'P -1'
_atom_sites_solution_hydrogens difmap
_atom_sites_solution_primary other
_audit_creation_date 12-05-15
_audit_creation_method CRYSTALS_ver_14.40
_cell_angle_alpha 97.176(3)
_cell_angle_beta 102.427(3)
_cell_angle_gamma 92.395(3)
_cell_formula_units_Z 2
_cell_length_a 13.3026(6)
_cell_length_b 19.4275(9)
_cell_length_c 26.7908(10)
_cell_measurement_reflns_used 23335
_cell_measurement_temperature 100
_cell_measurement_theta_max 30.1028
_cell_measurement_theta_min 1.5232
_cell_volume 6691.7(5)
_computing_cell_refinement
;
CrysAlisPro, Agilent Technologies,
Version 1.171.35.19 (release 27-10-2011 CrysAlis171 .NET)
(compiled Oct 27 2011,15:02:11)
;
_computing_data_collection
;
CrystalClear-SM Expert 2.0 r4 (Rigaku, 2009)
;
_computing_data_reduction
;
CrysAlisPro, Agilent Technologies,
Version 1.171.35.19 (release 27-10-2011 CrysAlis171 .NET)
(compiled Oct 27 2011,15:02:11)
;
_computing_molecular_graphics 'CAMERON (Watkin et al., 1996)'
_computing_publication_material 'CRYSTALS (Betteridge et al., 2003)'
_computing_structure_refinement 'CRYSTALS (Betteridge et al., 2003)'
_computing_structure_solution 'Superflip (Palatinus & Chapuis, 2007)'
_diffrn_ambient_temperature 100
_diffrn_detector CCD
_diffrn_measured_fraction_theta_full 0.963
_diffrn_measured_fraction_theta_max 0.861
_diffrn_measurement_device
;
CrystalLogic Kappa (3 circle)
;
_diffrn_measurement_device_type 'Rigaku Saturn724+ (2x2 bin mode)'
_diffrn_measurement_method \w
_diffrn_radiation_monochromator synchrotron
_diffrn_radiation_type synchrotron
_diffrn_radiation_wavelength 0.68890
_diffrn_reflns_av_R_equivalents 0.052
_diffrn_reflns_limit_h_max 18
_diffrn_reflns_limit_h_min -19
_diffrn_reflns_limit_k_max 27
_diffrn_reflns_limit_k_min -28
_diffrn_reflns_limit_l_max 38
_diffrn_reflns_limit_l_min 0
_diffrn_reflns_number 127381
_diffrn_reflns_theta_full 25.286
_diffrn_reflns_theta_max 30.103
_diffrn_reflns_theta_min 1.523
_diffrn_standards_number 0
_exptl_absorpt_coefficient_mu 0.062
_exptl_absorpt_correction_T_max 1.00
_exptl_absorpt_correction_T_min 0.63
_exptl_absorpt_correction_type multi-scan
_exptl_absorpt_process_details
;
CrysAlisPro, Agilent Technologies,
Version 1.171.35.19 (release 27-10-2011 CrysAlis171 .NET)
(compiled Oct 27 2011,15:02:11)
Empirical absorption correction using spherical harmonics,
 implemented in SCALE3 ABSPACK scaling algorithm.
;
_exptl_crystal_colour clear_pale_colourless
_exptl_crystal_density_diffrn 1.028
_exptl_crystal_density_meas ?
_exptl_crystal_density_method 'not measured'
_exptl_crystal_description lath
_exptl_crystal_F_000 2252
_exptl_crystal_size_max 0.060
_exptl_crystal_size_mid 0.020
_exptl_crystal_size_min 0.010
_platon_squeeze_details
;
The discrete Fourier transform of the void region were treated as 
contributions to the A and B parts of the calculated structure factors.
;
_refine_diff_density_max 1.29
_refine_diff_density_min -0.78
_refine_ls_extinction_method None
_refine_ls_goodness_of_fit_ref 0.9986
_refine_ls_hydrogen_treatment constr
_refine_ls_matrix_type full
_refine_ls_number_parameters 1507
_refine_ls_number_reflns 18295
_refine_ls_number_restraints 776
_refine_ls_R_factor_all 0.1055
_refine_ls_R_factor_gt 0.0950
_refine_ls_shift/su_max 0.0025315
_refine_ls_shift/su_mean 0.0000915
_refine_ls_structure_factor_coef Fsqd
_refine_ls_weighting_details
;
 Method, part 1, Chebychev polynomial, (Watkin, 1994, Prince, 1982) 
 [weight] = 1.0/[A~0~*T~0~(x)+A~1~*T~1~(x) ... +A~n-1~]*T~n-1~(x)] 
 where A~i~ are the Chebychev coefficients listed below and x= Fcalc/Fmax 
 Method = Robust Weighting (Prince, 1982) 
 W = [weight] * [1-(deltaF/6*sigmaF)^2^]^2^ 
 A~i~ are: 
 0.418E+04 0.704E+04 0.433E+04 0.180E+04 406. 
;
_refine_ls_weighting_scheme calc
_refine_ls_wR_factor_all 0.2666
_refine_ls_wR_factor_gt 0.2515
_refine_ls_wR_factor_ref 0.2665
_reflns_limit_h_max 18
_reflns_limit_h_min -19
_reflns_limit_k_max 27
_reflns_limit_k_min -28
_reflns_limit_l_max 38
_reflns_limit_l_min 0
_reflns_number_gt 15230
_reflns_number_total 37260
_reflns_threshold_expression I>2.0\s(I)
_oxford_diffrn_Wilson_B_factor 3.41
_oxford_diffrn_Wilson_scale 0.14
_oxford_refine_ls_r_factor_ref 0.1055
_oxford_refine_ls_scale 3.50(4)
_oxford_reflns_number_all 18297
_oxford_reflns_threshold_expression_ref I>-3.0\s(I)
_oxford_structure_analysis_title DIA0156
_cod_data_source_file ol301392t_si_001.cif
_cod_data_source_block 1b
_cod_depositor_comments
;
The following automatic conversions were performed:

'_chemical_melting_point' value 'not measured' was changed to '?' -
the value is undefined or not given.

'_atom_sites_solution_primary'
value 'Other' changed to 'other' according to
/home/saulius/struct/CIF-dictionaries/cif_core.dic dictionary named
'cif_core.dic' version 2.4.1 from 2010-06-29.

Automatic conversion script
Id: cif_fix_values 1891 2012-01-12 08:04:46Z andrius 

 Adding full bibliography for 1507864.cif.

The following automatic conversions were performed:

'_exptl_crystal_density_meas' value 'not measured' was changed to '?'
- the value is perceived as not measured.

Automatic conversion script
Id: cif_fix_values 3008 2015-01-20 13:52:24Z robertas 
;
_cod_original_sg_symbol_H-M 'P -1 '
_cod_database_code 1507864

loop_
_symmetry_equiv_pos_as_xyz
x,y,z
-x,-y,-z

loop_
_atom_site_label
_atom_site_type_symbol
_atom_site_fract_x
_atom_site_fract_y
_atom_site_fract_z
_atom_site_U_iso_or_equiv
_atom_site_occupancy
_atom_site_adp_type
_atom_site_refinement_flags_posn
_atom_site_refinement_flags_occupancy
_atom_site_disorder_assembly
_atom_site_disorder_group
C1 C 0.9580(2) 0.65863(16) 0.80789(12) 0.0338 1.0000 Uani . . . .
C2 C 0.9262(2) 0.69292(16) 0.76135(13) 0.0346 1.0000 Uani . . . .
C3 C 0.9018(2) 0.72142(17) 0.72355(13) 0.0375 1.0000 Uani . . . .
C4 C 0.8749(3) 0.75277(17) 0.68020(14) 0.0409 1.0000 Uani . . . .
C5 C 0.8514(3) 0.77959(18) 0.64113(14) 0.0440 1.0000 Uani . . . .
C6 C 0.8222(3) 0.80653(19) 0.59643(14) 0.0457 1.0000 Uani . . . .
C7 C 0.7924(3) 0.82888(19) 0.55559(14) 0.0471 1.0000 Uani . . . .
C8 C 0.7554(3) 0.85260(19) 0.51030(14) 0.0436 1.0000 Uani . . . .
C9 C 0.7187(3) 0.87404(19) 0.47004(14) 0.0447 1.0000 Uani . . . .
C10 C 0.6771(3) 0.89772(19) 0.42503(14) 0.0417 1.0000 Uani . . . .
C11 C 0.6396(3) 0.91734(19) 0.38420(14) 0.0436 1.0000 Uani . . . .
C12 C 0.6005(2) 0.93563(18) 0.33690(13) 0.0385 1.0000 Uani . . . .
C13 C 0.5677(2) 0.94879(17) 0.29355(13) 0.0371 1.0000 Uani . . . .
C14 C 0.5306(2) 0.96364(16) 0.24026(12) 0.0339 1.0000 Uani . . . .
C21 C 0.9254(2) 0.70178(17) 0.85348(12) 0.0345 1.0000 Uani . . . .
C22 C 0.8822(2) 0.66965(18) 0.88813(13) 0.0399 1.0000 Uani . . . .
C23 C 0.8588(2) 0.70807(17) 0.93174(12) 0.0449 1.0000 Uani D . . .
C24 C 0.8789(2) 0.77938(19) 0.93881(13) 0.0406 1.0000 Uani . . . .
C25 C 0.9210(2) 0.81411(18) 0.90458(13) 0.0389 1.0000 Uani . . . .
C26 C 0.9435(2) 0.77331(17) 0.86178(12) 0.0348 1.0000 Uani . . . .
C27 C 0.8071(2) 0.66830(14) 0.96709(10) 0.0617 1.0000 Uani D . . .
C28 C 0.8529(8) 0.6965(5) 1.0239(2) 0.0660 0.326(9) Uani D P 1 1
C29 C 0.6916(5) 0.6769(6) 0.9557(4) 0.0686 0.326(9) Uani D P 1 1
C30 C 0.8242(9) 0.5918(3) 0.9585(4) 0.0708 0.326(9) Uani D P 1 1
C229 C 0.7005(4) 0.6377(4) 0.9382(2) 0.0750 0.674(9) Uani D P 1 2
C228 C 0.7966(6) 0.7165(3) 1.0140(2) 0.0802 0.674(9) Uani D P 1 2
C230 C 0.8718(5) 0.6092(3) 0.9847(2) 0.0682 0.674(9) Uani D P 1 2
C31 C 0.9467(3) 0.89258(18) 0.91382(13) 0.0429 1.0000 Uani . . . .
C32 C 0.9018(3) 0.9280(2) 0.95823(17) 0.0598 1.0000 Uani . . . .
C33 C 0.8978(4) 0.9239(2) 0.86543(18) 0.0699 1.0000 Uani . . . .
C34 C 1.0616(3) 0.9063(2) 0.9275(2) 0.0689 1.0000 Uani . . . .
C41 C 1.0768(2) 0.65442(16) 0.81786(12) 0.0348 1.0000 Uani . . . .
C42 C 1.1439(2) 0.68703(17) 0.86206(13) 0.0376 1.0000 Uani . . . .
C43 C 1.2496(3) 0.67747(18) 0.87117(13) 0.0414 1.0000 Uani . . . .
C44 C 1.2848(3) 0.63298(18) 0.83531(14) 0.0418 1.0000 Uani . . . .
C45 C 1.2193(3) 0.59914(17) 0.78967(14) 0.0400 1.0000 Uani . . . .
C46 C 1.1164(3) 0.61225(17) 0.78147(13) 0.0379 1.0000 Uani . . . .
C47 C 1.3213(3) 0.7181(2) 0.92025(16) 0.0598 1.0000 Uani . . . .
C48 C 1.2819(4) 0.7032(4) 0.96703(18) 0.1062 1.0000 Uani . . . .
C49 C 1.3230(4) 0.7957(3) 0.9152(2) 0.0903 1.0000 Uani . . . .
C50 C 1.4312(3) 0.6959(3) 0.92713(17) 0.0635 1.0000 Uani . . . .
C51 C 1.2562(3) 0.54870(19) 0.74978(16) 0.0502 1.0000 Uani . . . .
C52 C 1.3678(4) 0.5343(3) 0.7661(2) 0.0808 1.0000 Uani . . . .
C53 C 1.1893(4) 0.4810(2) 0.7382(2) 0.0680 1.0000 Uani . . . .
C54 C 1.2419(5) 0.5814(3) 0.6982(2) 0.0789 1.0000 Uani . . . .
C61 C 0.9063(2) 0.58390(17) 0.79778(12) 0.0358 1.0000 Uani . . . .
C62 C 0.9557(3) 0.53191(18) 0.82332(14) 0.0418 1.0000 Uani . . . .
C63 C 0.9110(3) 0.46419(18) 0.81538(14) 0.0453 1.0000 Uani . . . .
C64 C 0.8137(3) 0.45057(18) 0.78176(15) 0.0456 1.0000 Uani . . . .
C65 C 0.7621(2) 0.50153(17) 0.75672(13) 0.0373 1.0000 Uani . . . .
C66 C 0.8103(2) 0.56864(17) 0.76521(12) 0.0348 1.0000 Uani . . . .
C67 C 0.9632(3) 0.4053(2) 0.84192(19) 0.0631 1.0000 Uani . . . .
C68 C 1.0705(3) 0.4294(2) 0.87505(18) 0.0628 1.0000 Uani . . . .
C69 C 0.9757(4) 0.3462(2) 0.8006(3) 0.0989 1.0000 Uani . . . .
C70 C 0.8954(4) 0.3810(3) 0.8766(3) 0.1013 1.0000 Uani . . . .
C71 C 0.6570(3) 0.48266(17) 0.71958(13) 0.0395 1.0000 Uani . . . .
C72 C 0.5866(3) 0.4401(2) 0.74483(15) 0.0511 1.0000 Uani . . . .
C73 C 0.6748(3) 0.4386(2) 0.67069(15) 0.0551 1.0000 Uani . . . .
C74 C 0.6032(3) 0.5474(2) 0.70359(15) 0.0505 1.0000 Uani . . . .
C81 C 0.4127(2) 0.94484(16) 0.22371(12) 0.0343 1.0000 Uani . . . .
C82 C 0.3493(3) 0.96607(17) 0.25697(13) 0.0374 1.0000 Uani . . . .
C83 C 0.2423(3) 0.95341(18) 0.24237(13) 0.0399 1.0000 Uani . . . .
C84 C 0.2013(3) 0.91748(18) 0.19312(14) 0.0426 1.0000 Uani . . . .
C85 C 0.2620(3) 0.89459(17) 0.15918(13) 0.0411 1.0000 Uani . . . .
C86 C 0.3682(3) 0.90924(16) 0.17525(13) 0.0369 1.0000 Uani . . . .
C87 C 0.1722(3) 0.9743(2) 0.27954(15) 0.0507 1.0000 Uani . . . .
C88 C 0.2265(4) 1.0299(3) 0.32425(18) 0.0687 1.0000 Uani . . . .
C89 C 0.1451(3) 0.9091(3) 0.30246(18) 0.0657 1.0000 Uani . . . .
C90 C 0.0732(4) 1.0019(3) 0.2520(2) 0.0845 1.0000 Uani . . . .
C91 C 0.2188(3) 0.8536(2) 0.10533(15) 0.0526 1.0000 Uani . . . .
C92 C 0.1016(3) 0.8447(3) 0.09182(19) 0.0720 1.0000 Uani . . . .
C93 C 0.2549(3) 0.8904(2) 0.06426(15) 0.0608 1.0000 Uani . . . .
C94 C 0.2604(4) 0.7805(2) 0.10425(18) 0.0662 1.0000 Uani . . . .
C101 C 0.5561(2) 1.04259(16) 0.24011(11) 0.0313 1.0000 Uani . . . .
C102 C 0.6582(2) 1.06843(16) 0.25551(12) 0.0336 1.0000 Uani . . . .
C103 C 0.6879(2) 1.13733(15) 0.25322(11) 0.0364 1.0000 Uani D . . .
C104 C 0.6102(3) 1.18025(17) 0.23560(13) 0.0386 1.0000 Uani . . . .
C105 C 0.5066(2) 1.15679(17) 0.22056(12) 0.0369 1.0000 Uani . . . .
C106 C 0.4810(2) 1.08666(17) 0.22267(12) 0.0343 1.0000 Uani . . . .
C107 C 0.80334(16) 1.16233(12) 0.26640(9) 0.0480 1.0000 Uani D . . .
C108 C 0.8161(3) 1.2415(2) 0.27131(18) 0.0663 0.791(5) Uani D P 2 1
C109 C 0.8575(3) 1.1396(2) 0.31751(17) 0.0607 0.791(5) Uani D P 2 1
C110 C 0.8551(3) 1.1317(2) 0.22434(17) 0.0634 0.791(5) Uani D P 2 1
C208 C 0.8260(4) 1.2203(5) 0.3119(4) 0.0579 0.209(5) Uani D P 2 2
C209 C 0.8692(3) 1.1028(3) 0.2804(5) 0.0537 0.209(5) Uani D P 2 2
C210 C 0.8327(4) 1.1896(6) 0.2206(3) 0.0521 0.209(5) Uani D P 2 2
C111 C 0.4206(3) 1.20343(19) 0.20109(16) 0.0492 1.0000 Uani . . . .
C112 C 0.4601(3) 1.2804(2) 0.20850(18) 0.0602 1.0000 Uani . . . .
C113 C 0.3347(3) 1.1976(2) 0.2302(2) 0.0684 1.0000 Uani . . . .
C114 C 0.3786(3) 1.1796(2) 0.14357(17) 0.0603 1.0000 Uani . . . .
C121 C 0.5874(3) 0.92009(18) 0.20460(13) 0.0405 1.0000 Uani . . . .
C122 C 0.6128(3) 0.8531(2) 0.21415(17) 0.0584 1.0000 Uani . . . .
C123 C 0.6544(4) 0.8085(2) 0.18024(19) 0.0669 1.0000 Uani . . . .
C124 C 0.6724(3) 0.8351(2) 0.13678(19) 0.0642 1.0000 Uani . . . .
C125 C 0.6478(3) 0.9018(2) 0.12512(16) 0.0596 1.0000 Uani . . . .
C126 C 0.6038(3) 0.94389(19) 0.16019(15) 0.0481 1.0000 Uani . . . .
C127 C 0.6792(5) 0.7344(3) 0.1924(2) 0.0828 1.0000 Uani . . . .
C128 C 0.7565(5) 0.7408(3) 0.2440(3) 0.1012 1.0000 Uani . . . .
C129 C 0.5798(6) 0.6947(3) 0.1961(3) 0.1064 1.0000 Uani . . . .
C130 C 0.7252(6) 0.6957(3) 0.1508(3) 0.1135 1.0000 Uani . . . .
C131 C 0.6677(5) 0.9266(3) 0.0760(2) 0.0914 1.0000 Uani . . . .
C132 C 0.6486(7) 1.0015(3) 0.0743(2) 0.1171 1.0000 Uani . . . .
C133 C 0.5988(6) 0.8807(3) 0.0284(2) 0.1123 1.0000 Uani . . . .
C134 C 0.7838(6) 0.9190(3) 0.0768(3) 0.1214 1.0000 Uani . . . .
C141 C 0.8474(3) 0.4458(2) 0.47379(15) 0.0571 1.0000 Uani . . . .
N142 N 0.7886(3) 0.49278(18) 0.49283(13) 0.0576 1.0000 Uani . . . .
C143 C 0.7273(3) 0.4744(2) 0.52329(15) 0.0612 1.0000 Uani . . . .
C144 C 0.7210(4) 0.4057(2) 0.53558(17) 0.0668 1.0000 Uani . . . .
C145 C 0.7798(4) 0.3579(3) 0.51663(17) 0.0690 1.0000 Uani . . . .
C146 C 0.8462(4) 0.3755(2) 0.48480(17) 0.0636 1.0000 Uani . . . .
C147 C 0.9094(4) 0.3280(3) 0.46445(19) 0.0723 1.0000 Uani . . . .
C148 C 0.9708(4) 0.3457(2) 0.4333(2) 0.0689 1.0000 Uani . . . .
C149 C 0.9746(3) 0.4157(2) 0.42036(18) 0.0624 1.0000 Uani . . . .
C150 C 1.0366(3) 0.4367(2) 0.38802(18) 0.0635 1.0000 Uani . . . .
C151 C 1.0387(3) 0.5045(2) 0.37805(17) 0.0584 1.0000 Uani . . . .
C152 C 0.9766(3) 0.5514(2) 0.39998(15) 0.0504 1.0000 Uani . . . .
N153 N 0.9160(2) 0.53234(16) 0.43018(12) 0.0511 1.0000 Uani . . . .
C154 C 0.9143(3) 0.4655(2) 0.44061(15) 0.0543 1.0000 Uani . . . .
C155 C 0.6687(3) 0.5283(2) 0.54490(16) 0.0608 1.0000 Uani . . . .
C156 C 0.5716(4) 0.5146(3) 0.55583(16) 0.0688 1.0000 Uani . . . .
C157 C 0.5159(4) 0.5664(3) 0.57430(17) 0.0719 1.0000 Uani . . . .
C158 C 0.5571(3) 0.6333(3) 0.58604(19) 0.0792 1.0000 Uani D . . .
C159 C 0.6549(4) 0.6489(3) 0.57771(19) 0.0720 1.0000 Uani . . . .
C160 C 0.7085(3) 0.5972(3) 0.55712(18) 0.0694 1.0000 Uani . . . .
O161 O 0.5134(3) 0.6940(2) 0.6068(2) 0.0911 0.780(6) Uani D P 3 1
C162 C 0.4130(4) 0.6870(3) 0.6154(3) 0.0950 0.780(6) Uani D P 3 1
C163 C 0.3854(4) 0.7575(3) 0.6325(2) 0.1082 0.780(6) Uani D P 3 1
C164 C 0.3728(3) 0.8045(3) 0.5972(3) 0.0926 0.780(6) Uani D P 3 1
C165 C 0.4689(3) 0.8566(4) 0.5987(3) 0.0980 0.780(6) Uani D P 3 1
C166 C 0.4549(3) 0.9055(3) 0.5643(3) 0.0893 0.780(6) Uani D P 3 1
C167 C 0.5498(4) 0.9437(2) 0.5560(3) 0.0770 0.780(6) Uani D P 3 1
O261 O 0.476(1) 0.6645(8) 0.6022(4) 0.0748 0.220(6) Uani D P 3 2
C262 C 0.4031(10) 0.6940(7) 0.5662(5) 0.0958 0.220(6) Uani D P 3 2
C263 C 0.3614(13) 0.7513(6) 0.5954(7) 0.0918 0.220(6) Uani D P 3 2
C264 C 0.3496(9) 0.8122(7) 0.5753(7) 0.0831 0.220(6) Uani D P 3 2
C265 C 0.4430(12) 0.8426(5) 0.5555(5) 0.0612 0.220(6) Uani D P 3 2
C266 C 0.4941(13) 0.9018(5) 0.5826(4) 0.0750 0.220(6) Uani D P 3 2
C267 C 0.5460(14) 0.9479(5) 0.5549(7) 0.0696 0.220(6) Uani D P 3 2
O168 O 0.5539(2) 1.01394(16) 0.58200(11) 0.0721 1.0000 Uani D . . .
C169 C 0.9749(3) 0.6250(2) 0.38975(15) 0.0489 1.0000 Uani . . . .
C170 C 1.0347(3) 0.6531(2) 0.35897(16) 0.0540 1.0000 Uani . . . .
C171 C 1.0292(3) 0.7206(2) 0.34875(15) 0.0525 1.0000 Uani . . . .
C172 C 0.9619(3) 0.7635(2) 0.36925(15) 0.0500 1.0000 Uani . . . .
C173 C 0.9018(3) 0.7369(2) 0.40010(16) 0.0524 1.0000 Uani . . . .
C174 C 0.9094(3) 0.6696(2) 0.41053(15) 0.0510 1.0000 Uani . . . .
O175 O 0.96092(19) 0.82973(14) 0.35663(11) 0.0542 1.0000 Uani . . . .
C176 C 0.8765(3) 0.8698(2) 0.36666(17) 0.0564 1.0000 Uani . . . .
C177 C 0.8879(3) 0.9384(2) 0.34572(17) 0.0571 1.0000 Uani . . . .
C178 C 0.9587(3) 0.9930(2) 0.38428(16) 0.0549 1.0000 Uani . . . .
C179 C 0.9011(3) 1.0288(2) 0.42278(16) 0.0553 1.0000 Uani . . . .
C180 C 0.9680(3) 1.0813(2) 0.46365(19) 0.0637 1.0000 Uani . . . .
C181 C 0.9064(3) 1.1219(2) 0.49824(19) 0.0616 1.0000 Uani . . . .
O182 O 0.8512(2) 1.07233(14) 0.51870(12) 0.0587 1.0000 Uani . . . .
C183 C 0.7058(3) 1.0446(2) 0.54943(16) 0.0560 1.0000 Uani . . . .
C184 C 0.6280(3) 1.06249(19) 0.57538(16) 0.0640 1.0000 Uani D . . .
C185 C 0.6229(4) 1.1299(3) 0.59691(19) 0.0729 1.0000 Uani . . . .
C186 C 0.6961(4) 1.1800(3) 0.59229(19) 0.0726 1.0000 Uani . . . .
C187 C 0.7730(3) 1.1636(2) 0.56543(18) 0.0611 1.0000 Uani . . . .
C188 C 0.7772(3) 1.0954(2) 0.54443(16) 0.0545 1.0000 Uani . . . .
O301 O 0.4828(3) 0.7166(2) 0.35062(15) 0.0916 1.0000 Uani . . . .
C302 C 0.5824(6) 0.7338(4) 0.3428(3) 0.1187 1.0000 Uani . . . .
O303 O 0.2955(4) 0.7185(2) 0.28009(17) 0.1132 1.0000 Uani . . . .
C304 C 0.3126(6) 0.7695(3) 0.2535(2) 0.0995 1.0000 Uani . . . .
O305 O 0.5159(2) 0.66368(17) 0.44033(12) 0.0696 1.0000 Uani . . . .
C306 C 0.5161(5) 0.7236(3) 0.4780(2) 0.0835 1.0000 Uani . . . .
O307 O 0.6887(2) 0.59618(16) 0.43831(11) 0.0646 1.0000 Uani . . . .
C308 C 0.6709(4) 0.5670(3) 0.38654(17) 0.0680 1.0000 Uani . . . .
H221 H 0.8693 0.6215 0.8830 0.0463 1.0000 Uiso R . . .
H241 H 0.8653 0.8054 0.9682 0.0489 1.0000 Uiso R . . .
H261 H 0.9715 0.7953 0.8388 0.0414 1.0000 Uiso R . . .
H281 H 0.8037 0.6900 1.0447 0.0949 0.326(9) Uiso R P 1 1
H282 H 0.8719 0.7451 1.0266 0.0949 0.326(9) Uiso R P 1 1
H283 H 0.9137 0.6735 1.0370 0.0952 0.326(9) Uiso R P 1 1
H291 H 0.6599 0.6513 0.9775 0.1018 0.326(9) Uiso R P 1 1
H292 H 0.6818 0.7250 0.9633 0.1017 0.326(9) Uiso R P 1 1
H293 H 0.6634 0.6601 0.9194 0.1021 0.326(9) Uiso R P 1 1
H301 H 0.7937 0.5682 0.9816 0.1080 0.326(9) Uiso R P 1 1
H302 H 0.8977 0.5864 0.9659 0.1079 0.326(9) Uiso R P 1 1
H303 H 0.7930 0.5721 0.9229 0.1081 0.326(9) Uiso R P 1 1
H2291 H 0.6639 0.6171 0.9613 0.1101 0.674(9) Uiso R P 1 2
H2292 H 0.6616 0.6741 0.9225 0.1102 0.674(9) Uiso R P 1 2
H2293 H 0.7081 0.6026 0.9120 0.1091 0.674(9) Uiso R P 1 2
H2282 H 0.7590 0.6923 1.0343 0.1210 0.674(9) Uiso R P 1 2
H2281 H 0.8651 0.7326 1.0341 0.1203 0.674(9) Uiso R P 1 2
H2283 H 0.7571 0.7548 1.0018 0.1208 0.674(9) Uiso R P 1 2
H2302 H 0.8330 0.5781 0.9998 0.1030 0.674(9) Uiso R P 1 2
H2301 H 0.9325 0.6283 1.0102 0.1030 0.674(9) Uiso R P 1 2
H2303 H 0.8956 0.5827 0.9569 0.1030 0.674(9) Uiso R P 1 2
H322 H 0.9163 0.9789 0.9621 0.0889 1.0000 Uiso R . . .
H321 H 0.9354 0.9107 0.9901 0.0891 1.0000 Uiso R . . .
H323 H 0.8275 0.9175 0.9518 0.0887 1.0000 Uiso R . . .
H332 H 0.9186 0.9733 0.8704 0.1037 1.0000 Uiso R . . .
H331 H 0.8225 0.9169 0.8587 0.1039 1.0000 Uiso R . . .
H333 H 0.9224 0.8999 0.8360 0.1037 1.0000 Uiso R . . .
H341 H 1.0789 0.9565 0.9324 0.1040 1.0000 Uiso R . . .
H343 H 1.0898 0.8890 0.9604 0.1038 1.0000 Uiso R . . .
H342 H 1.0918 0.8839 0.9001 0.1040 1.0000 Uiso R . . .
H421 H 1.1180 0.7145 0.8868 0.0450 1.0000 Uiso R . . .
H441 H 1.3538 0.6254 0.8422 0.0499 1.0000 Uiso R . . .
H461 H 1.0719 0.5915 0.7512 0.0447 1.0000 Uiso R . . .
H481 H 1.3302 0.7244 0.9984 0.1549 1.0000 Uiso R . . .
H483 H 1.2739 0.6528 0.9664 0.1545 1.0000 Uiso R . . .
H482 H 1.2153 0.7224 0.9654 0.1547 1.0000 Uiso R . . .
H491 H 1.3678 0.8223 0.9448 0.1325 1.0000 Uiso R . . .
H493 H 1.2556 0.8108 0.9126 0.1327 1.0000 Uiso R . . .
H492 H 1.3460 0.8029 0.8849 0.1331 1.0000 Uiso R . . .
H501 H 1.4726 0.7221 0.9583 0.0948 1.0000 Uiso R . . .
H502 H 1.4293 0.6478 0.9303 0.0940 1.0000 Uiso R . . .
H503 H 1.4584 0.7037 0.8978 0.0946 1.0000 Uiso R . . .
H521 H 1.3866 0.5055 0.7372 0.1227 1.0000 Uiso R . . .
H522 H 1.4096 0.5784 0.7734 0.1226 1.0000 Uiso R . . .
H523 H 1.3739 0.5098 0.7973 0.1228 1.0000 Uiso R . . .
H531 H 1.2106 0.4491 0.7125 0.1015 1.0000 Uiso R . . .
H532 H 1.1964 0.4597 0.7699 0.1018 1.0000 Uiso R . . .
H533 H 1.1167 0.4881 0.7249 0.1014 1.0000 Uiso R . . .
H541 H 1.2587 0.5477 0.6713 0.1180 1.0000 Uiso R . . .
H542 H 1.2896 0.6231 0.7040 0.1180 1.0000 Uiso R . . .
H543 H 1.1698 0.5934 0.6882 0.1182 1.0000 Uiso R . . .
H621 H 1.0212 0.5423 0.8452 0.0494 1.0000 Uiso R . . .
H641 H 0.7828 0.4047 0.7765 0.0553 1.0000 Uiso R . . .
H661 H 0.7783 0.6033 0.7488 0.0413 1.0000 Uiso R . . .
H681 H 1.1029 0.3906 0.8894 0.0921 1.0000 Uiso R . . .
H683 H 1.0639 0.4644 0.9036 0.0919 1.0000 Uiso R . . .
H682 H 1.1129 0.4482 0.8549 0.0926 1.0000 Uiso R . . .
H691 H 1.0062 0.3088 0.8171 0.1479 1.0000 Uiso R . . .
H693 H 1.0212 0.3641 0.7808 0.1479 1.0000 Uiso R . . .
H692 H 0.9093 0.3310 0.7782 0.1477 1.0000 Uiso R . . .
H701 H 0.9224 0.3423 0.8924 0.1458 1.0000 Uiso R . . .
H703 H 0.8922 0.4187 0.9037 0.1456 1.0000 Uiso R . . .
H702 H 0.8268 0.3671 0.8562 0.1457 1.0000 Uiso R . . .
H721 H 0.5211 0.4273 0.7218 0.0753 1.0000 Uiso R . . .
H723 H 0.5759 0.4686 0.7749 0.0756 1.0000 Uiso R . . .
H722 H 0.6183 0.3982 0.7547 0.0758 1.0000 Uiso R . . .
H731 H 0.6073 0.4255 0.6470 0.0822 1.0000 Uiso R . . .
H732 H 0.7054 0.3962 0.6796 0.0817 1.0000 Uiso R . . .
H733 H 0.7196 0.4633 0.6544 0.0830 1.0000 Uiso R . . .
H741 H 0.5374 0.5327 0.6805 0.0757 1.0000 Uiso R . . .
H742 H 0.5932 0.5765 0.7341 0.0755 1.0000 Uiso R . . .
H743 H 0.6442 0.5726 0.6855 0.0754 1.0000 Uiso R . . .
H821 H 0.3793 0.9894 0.2903 0.0451 1.0000 Uiso R . . .
H841 H 0.1297 0.9058 0.1828 0.0505 1.0000 Uiso R . . .
H861 H 0.4099 0.8960 0.1535 0.0435 1.0000 Uiso R . . .
H881 H 0.1788 1.0427 0.3460 0.0996 1.0000 Uiso R . . .
H882 H 0.2477 1.0700 0.3100 0.0997 1.0000 Uiso R . . .
H883 H 0.2871 1.0122 0.3445 0.0997 1.0000 Uiso R . . .
H891 H 0.1042 0.9212 0.3276 0.0984 1.0000 Uiso R . . .
H892 H 0.2080 0.8908 0.3182 0.0985 1.0000 Uiso R . . .
H893 H 0.1057 0.8746 0.2746 0.0988 1.0000 Uiso R . . .
H902 H 0.0304 1.0151 0.2763 0.1259 1.0000 Uiso R . . .
H901 H 0.0896 1.0417 0.2365 0.1257 1.0000 Uiso R . . .
H903 H 0.0358 0.9659 0.2260 0.1255 1.0000 Uiso R . . .
H922 H 0.0778 0.8226 0.0569 0.1067 1.0000 Uiso R . . .
H921 H 0.0739 0.8893 0.0962 0.1068 1.0000 Uiso R . . .
H923 H 0.0780 0.8163 0.1140 0.1065 1.0000 Uiso R . . .
H932 H 0.2300 0.8647 0.0308 0.0905 1.0000 Uiso R . . .
H931 H 0.2310 0.9367 0.0638 0.0905 1.0000 Uiso R . . .
H933 H 0.3286 0.8951 0.0717 0.0905 1.0000 Uiso R . . .
H942 H 0.2323 0.7540 0.0711 0.0977 1.0000 Uiso R . . .
H941 H 0.3347 0.7855 0.1099 0.0972 1.0000 Uiso R . . .
H943 H 0.2420 0.7580 0.1307 0.0986 1.0000 Uiso R . . .
H1021 H 0.7073 1.0381 0.2665 0.0404 1.0000 Uiso R . . .
H1041 H 0.6288 1.2263 0.2339 0.0465 1.0000 Uiso R . . .
H1061 H 0.4122 1.0691 0.2116 0.0395 1.0000 Uiso R . . .
H1081 H 0.8868 1.2570 0.2802 0.1007 0.791(5) Uiso R P 2 1
H1083 H 0.7815 1.2624 0.2975 0.1010 0.791(5) Uiso R P 2 1
H1082 H 0.7875 1.2559 0.2382 0.1007 0.791(5) Uiso R P 2 1
H1091 H 0.9298 1.1522 0.3240 0.0920 0.791(5) Uiso R P 2 1
H1093 H 0.8301 1.1641 0.3447 0.0916 0.791(5) Uiso R P 2 1
H1092 H 0.8486 1.0897 0.3163 0.0915 0.791(5) Uiso R P 2 1
H1101 H 0.9269 1.1449 0.2330 0.0939 0.791(5) Uiso R P 2 1
H1103 H 0.8243 1.1488 0.1929 0.0940 0.791(5) Uiso R P 2 1
H1102 H 0.8472 1.0824 0.2197 0.0938 0.791(5) Uiso R P 2 1
H2081 H 0.8982 1.2354 0.3218 0.0851 0.209(5) Uiso R P 2 2
H2082 H 0.7868 1.2590 0.3028 0.0850 0.209(5) Uiso R P 2 2
H2083 H 0.8057 1.2039 0.3407 0.0848 0.209(5) Uiso R P 2 2
H2091 H 0.9383 1.1123 0.2766 0.0790 0.209(5) Uiso R P 2 2
H2093 H 0.8711 1.0967 0.3156 0.0788 0.209(5) Uiso R P 2 2
H2092 H 0.8399 1.0607 0.2584 0.0791 0.209(5) Uiso R P 2 2
H2101 H 0.8993 1.2141 0.2301 0.0770 0.209(5) Uiso R P 2 2
H2103 H 0.7827 1.2205 0.2075 0.0769 0.209(5) Uiso R P 2 2
H2102 H 0.8328 1.1512 0.1944 0.0770 0.209(5) Uiso R P 2 2
H1121 H 0.4057 1.3083 0.1963 0.0896 1.0000 Uiso R . . .
H1123 H 0.4899 1.2974 0.2444 0.0895 1.0000 Uiso R . . .
H1122 H 0.5127 1.2860 0.1890 0.0895 1.0000 Uiso R . . .
H1131 H 0.2828 1.2270 0.2161 0.1019 1.0000 Uiso R . . .
H1133 H 0.3617 1.2135 0.2670 0.1016 1.0000 Uiso R . . .
H1132 H 0.3068 1.1493 0.2245 0.1016 1.0000 Uiso R . . .
H1141 H 0.3226 1.2055 0.1289 0.0887 1.0000 Uiso R . . .
H1142 H 0.4334 1.1864 0.1265 0.0883 1.0000 Uiso R . . .
H1143 H 0.3557 1.1321 0.1370 0.0887 1.0000 Uiso R . . .
H1221 H 0.6017 0.8367 0.2452 0.0702 1.0000 Uiso R . . .
H1241 H 0.7042 0.8083 0.1146 0.0764 1.0000 Uiso R . . .
H1261 H 0.5852 0.9876 0.1536 0.0569 1.0000 Uiso R . . .
H1281 H 0.7750 0.6950 0.2526 0.1528 1.0000 Uiso R . . .
H1282 H 0.8185 0.7683 0.2398 0.1527 1.0000 Uiso R . . .
H1283 H 0.7286 0.7658 0.2713 0.1528 1.0000 Uiso R . . .
H1291 H 0.5967 0.6486 0.2046 0.1557 1.0000 Uiso R . . .
H1292 H 0.5478 0.7191 0.2228 0.1556 1.0000 Uiso R . . .
H1293 H 0.5313 0.6898 0.1630 0.1560 1.0000 Uiso R . . .
H1301 H 0.7454 0.6515 0.1618 0.1726 1.0000 Uiso R . . .
H1302 H 0.7836 0.7239 0.1459 0.1727 1.0000 Uiso R . . .
H1303 H 0.6721 0.6876 0.1190 0.1729 1.0000 Uiso R . . .
H1322 H 0.6785 1.0166 0.0475 0.1711 1.0000 Uiso R . . .
H1321 H 0.6809 1.0293 0.1063 0.1709 1.0000 Uiso R . . .
H1323 H 0.5738 1.0069 0.0663 0.1706 1.0000 Uiso R . . .
H1332 H 0.6160 0.8936 -0.0023 0.1657 1.0000 Uiso R . . .
H1331 H 0.5272 0.8882 0.0279 0.1660 1.0000 Uiso R . . .
H1333 H 0.6111 0.8329 0.0307 0.1656 1.0000 Uiso R . . .
H1342 H 0.8019 0.9387 0.0481 0.1786 1.0000 Uiso R . . .
H1341 H 0.8253 0.9437 0.1086 0.1790 1.0000 Uiso R . . .
H1343 H 0.7975 0.8700 0.0738 0.1788 1.0000 Uiso R . . .
H1441 H 0.6765 0.3928 0.5558 0.0789 1.0000 Uiso R . . .
H1451 H 0.7765 0.3127 0.5247 0.0830 1.0000 Uiso R . . .
H1471 H 0.9077 0.2828 0.4726 0.0871 1.0000 Uiso R . . .
H1481 H 1.0116 0.3139 0.4195 0.0829 1.0000 Uiso R . . .
H1501 H 1.0767 0.4061 0.3732 0.0764 1.0000 Uiso R . . .
H1511 H 1.0811 0.5192 0.3570 0.0688 1.0000 Uiso R . . .
H1561 H 0.5421 0.4690 0.5503 0.0814 1.0000 Uiso R . . .
H1571 H 0.4482 0.5554 0.5780 0.0871 1.0000 Uiso R . . .
H1591 H 0.6851 0.6951 0.5854 0.0873 1.0000 Uiso R . . .
H1601 H 0.7722 0.6091 0.5504 0.0830 1.0000 Uiso R . . .
H1622 H 0.4141 0.6565 0.6425 0.1124 0.780(6) Uiso R P 3 1
H1621 H 0.3618 0.6670 0.5843 0.1119 0.780(6) Uiso R P 3 1
H1631 H 0.4473 0.7783 0.6570 0.1280 0.780(6) Uiso R P 3 1
H1632 H 0.3246 0.7554 0.6478 0.1280 0.780(6) Uiso R P 3 1
H1641 H 0.3137 0.8316 0.6010 0.1081 0.780(6) Uiso R P 3 1
H1642 H 0.3577 0.7755 0.5637 0.1082 0.780(6) Uiso R P 3 1
H1651 H 0.4839 0.8832 0.6331 0.1171 0.780(6) Uiso R P 3 1
H1652 H 0.5282 0.8303 0.5943 0.1167 0.780(6) Uiso R P 3 1
H1662 H 0.4092 0.9390 0.5751 0.1073 0.780(6) Uiso R P 3 1
H1661 H 0.4224 0.8793 0.5324 0.1070 0.780(6) Uiso R P 3 1
H1671 H 0.6119 0.9218 0.5708 0.0937 0.780(6) Uiso R P 3 1
H1672 H 0.5441 0.9451 0.5194 0.0933 0.780(6) Uiso R P 3 1
H2671 H 0.6135 0.9319 0.5538 0.0769 0.220(6) Uiso R P 3 2
H2672 H 0.5062 0.9481 0.5200 0.0768 0.220(6) Uiso R P 3 2
H1701 H 1.0804 0.6259 0.3450 0.0646 1.0000 Uiso R . . .
H1711 H 1.0705 0.7387 0.3285 0.0617 1.0000 Uiso R . . .
H1731 H 0.8572 0.7650 0.4142 0.0621 1.0000 Uiso R . . .
H1741 H 0.8686 0.6528 0.4310 0.0614 1.0000 Uiso R . . .
H1761 H 0.8813 0.8788 0.4040 0.0677 1.0000 Uiso R . . .
H1762 H 0.8100 0.8463 0.3484 0.0681 1.0000 Uiso R . . .
H1771 H 0.9163 0.9278 0.3159 0.0682 1.0000 Uiso R . . .
H1772 H 0.8211 0.9563 0.3361 0.0684 1.0000 Uiso R . . .
H1781 H 0.9831 1.0270 0.3656 0.0650 1.0000 Uiso R . . .
H1782 H 1.0177 0.9725 0.4029 0.0650 1.0000 Uiso R . . .
H1791 H 0.8449 1.0520 0.4035 0.0665 1.0000 Uiso R . . .
H1792 H 0.8725 0.9940 0.4406 0.0653 1.0000 Uiso R . . .
H1801 H 1.0011 1.1159 0.4474 0.0769 1.0000 Uiso R . . .
H1802 H 1.0211 1.0576 0.4853 0.0771 1.0000 Uiso R . . .
H1811 H 0.9513 1.1550 0.5260 0.0740 1.0000 Uiso R . . .
H1812 H 0.8567 1.1466 0.4763 0.0727 1.0000 Uiso R . . .
H1831 H 0.7106 0.9987 0.5351 0.0668 1.0000 Uiso R . . .
H1851 H 0.5692 1.1413 0.6145 0.0874 1.0000 Uiso R . . .
H1861 H 0.6947 1.2257 0.6067 0.0856 1.0000 Uiso R . . .
H1871 H 0.8186 1.1980 0.5606 0.0724 1.0000 Uiso R . . .
H2621 H 0.4354 0.7106 0.5401 0.1180 0.220(6) Uiso R P 3 2
H2622 H 0.3454 0.6604 0.5501 0.1182 0.220(6) Uiso R P 3 2
H2661 H 0.4452 0.9281 0.5973 0.0847 0.220(6) Uiso R P 3 2
H2662 H 0.5461 0.8888 0.6109 0.0851 0.220(6) Uiso R P 3 2
H2652 H 0.4941 0.8088 0.5555 0.0750 0.220(6) Uiso R P 3 2
H2651 H 0.4169 0.8521 0.5208 0.0748 0.220(6) Uiso R P 3 2
H2641 H 0.3288 0.8480 0.5992 0.1031 0.220(6) Uiso R P 3 2
H2642 H 0.2930 0.7991 0.5454 0.1030 0.220(6) Uiso R P 3 2
H2631 H 0.4191 0.7662 0.6257 0.1140 0.220(6) Uiso R P 3 2
H2632 H 0.2991 0.7366 0.6062 0.1141 0.220(6) Uiso R P 3 2
H3011 H 0.4910 0.7048 0.3817 0.1373 1.0000 Uiso R . . .
H3021 H 0.5838 0.7799 0.3323 0.1729 1.0000 Uiso R . . .
H3023 H 0.6363 0.7325 0.3741 0.1733 1.0000 Uiso R . . .
H3022 H 0.5995 0.7010 0.3152 0.1732 1.0000 Uiso R . . .
H3031 H 0.3478 0.7224 0.3056 0.1683 1.0000 Uiso R . . .
H3041 H 0.3547 0.8064 0.2760 0.1200 1.0000 Uiso R . . .
H3042 H 0.3464 0.7525 0.2271 0.1200 1.0000 Uiso R . . .
H3043 H 0.2486 0.7863 0.2384 0.1200 1.0000 Uiso R . . .
H3051 H 0.5766 0.6399 0.4395 0.1033 1.0000 Uiso R . . .
H3061 H 0.4807 0.7597 0.4596 0.1242 1.0000 Uiso R . . .
H3062 H 0.4783 0.7108 0.5039 0.1241 1.0000 Uiso R . . .
H3063 H 0.5869 0.7416 0.4952 0.1243 1.0000 Uiso R . . .
H3071 H 0.7299 0.5751 0.4590 0.0985 1.0000 Uiso R . . .
H3081 H 0.6628 0.5168 0.3837 0.1022 1.0000 Uiso R . . .
H3082 H 0.7279 0.5799 0.3715 0.1020 1.0000 Uiso R . . .
H3083 H 0.6094 0.5845 0.3683 0.1019 1.0000 Uiso R . . .

loop_
_atom_site_aniso_label
_atom_site_aniso_U_11
_atom_site_aniso_U_22
_atom_site_aniso_U_33
_atom_site_aniso_U_23
_atom_site_aniso_U_13
_atom_site_aniso_U_12
C1 0.0324(16) 0.0344(17) 0.0360(17) 0.0142(13) 0.0056(13) 0.0013(13)
C2 0.0309(16) 0.0314(16) 0.0433(19) 0.0078(15) 0.0110(14) 0.0009(13)
C3 0.0348(17) 0.0382(17) 0.041(2) 0.0150(16) 0.0064(14) -0.0002(14)
C4 0.0396(18) 0.0390(18) 0.044(2) 0.0121(17) 0.0057(15) -0.0024(15)
C5 0.044(2) 0.045(2) 0.042(2) 0.0160(18) 0.0045(16) -0.0032(16)
C6 0.051(2) 0.046(2) 0.043(2) 0.0191(18) 0.0077(17) 0.0010(16)
C7 0.049(2) 0.047(2) 0.047(2) 0.0153(18) 0.0103(17) -0.0012(16)
C8 0.0431(19) 0.049(2) 0.042(2) 0.0219(18) 0.0072(16) 0.0020(16)
C9 0.0405(19) 0.050(2) 0.051(2) 0.0192(18) 0.0181(17) 0.0046(16)
C10 0.0368(18) 0.052(2) 0.044(2) 0.0255(17) 0.0135(16) 0.0091(15)
C11 0.0334(18) 0.052(2) 0.054(3) 0.0200(18) 0.0212(17) 0.0071(15)
C12 0.0331(17) 0.0472(19) 0.042(2) 0.0219(16) 0.0138(15) 0.0076(14)
C13 0.0331(17) 0.0384(18) 0.046(2) 0.0146(15) 0.0169(15) 0.0037(14)
C14 0.0331(16) 0.0367(17) 0.0363(17) 0.0145(13) 0.0114(13) 0.0032(13)
C21 0.0261(15) 0.0421(18) 0.0359(17) 0.0131(14) 0.0041(13) 0.0009(13)
C22 0.0327(17) 0.0428(18) 0.0472(19) 0.0179(15) 0.0093(15) 0.0016(14)
C23 0.0399(17) 0.055(2) 0.0470(18) 0.0203(15) 0.0176(15) 0.0070(15)
C24 0.0341(17) 0.054(2) 0.0363(18) 0.0100(15) 0.0098(14) 0.0075(15)
C25 0.0311(17) 0.0464(19) 0.0382(18) 0.0108(15) 0.0011(14) 0.0101(14)
C26 0.0308(16) 0.0408(18) 0.0348(17) 0.0139(14) 0.0069(13) 0.0031(13)
C27 0.0676(19) 0.0711(19) 0.0592(18) 0.0260(16) 0.0321(16) 0.0055(16)
C28 0.078(5) 0.075(5) 0.057(4) 0.036(4) 0.024(4) 0.010(5)
C29 0.067(4) 0.077(5) 0.072(5) 0.027(5) 0.029(4) 0.006(5)
C30 0.082(5) 0.070(4) 0.069(5) 0.029(5) 0.027(5) -0.006(5)
C229 0.073(3) 0.079(4) 0.083(4) 0.026(3) 0.033(3) -0.002(3)
C228 0.106(4) 0.080(4) 0.073(4) 0.019(3) 0.055(3) 0.012(4)
C230 0.102(4) 0.074(4) 0.041(3) 0.027(3) 0.030(3) 0.015(3)
C31 0.046(2) 0.0417(19) 0.0402(19) 0.0075(15) 0.0069(15) 0.0057(15)
C32 0.066(3) 0.053(2) 0.065(3) 0.0091(19) 0.024(2) 0.0034(19)
C33 0.096(4) 0.048(2) 0.066(3) 0.019(2) 0.013(2) 0.000(2)
C34 0.054(2) 0.060(3) 0.090(3) 0.003(2) 0.019(2) -0.007(2)
C41 0.0342(17) 0.0331(16) 0.0401(18) 0.0165(14) 0.0078(14) 0.0040(13)
C42 0.0379(18) 0.0400(18) 0.0379(18) 0.0109(14) 0.0114(14) 0.0058(14)
C43 0.0344(18) 0.049(2) 0.0430(19) 0.0127(16) 0.0101(15) 0.0059(15)
C44 0.0296(17) 0.0433(19) 0.056(2) 0.0176(16) 0.0105(15) 0.0076(14)
C45 0.0390(19) 0.0348(17) 0.051(2) 0.0124(15) 0.0158(16) 0.0027(14)
C46 0.0389(18) 0.0360(17) 0.0393(18) 0.0102(14) 0.0075(14) -0.0007(14)
C47 0.037(2) 0.083(3) 0.052(2) -0.004(2) 0.0018(17) 0.0072(19)
C48 0.049(3) 0.212(7) 0.047(3) -0.007(3) 0.002(2) 0.010(3)
C49 0.056(3) 0.075(3) 0.111(4) -0.024(3) -0.023(3) 0.008(2)
C50 0.037(2) 0.090(3) 0.057(2) 0.004(2) -0.0005(18) 0.007(2)
C51 0.047(2) 0.043(2) 0.064(2) 0.0030(17) 0.0219(18) 0.0041(16)
C52 0.062(3) 0.075(3) 0.108(4) -0.002(3) 0.031(3) 0.011(2)
C53 0.063(3) 0.058(3) 0.084(3) -0.002(2) 0.026(2) 0.007(2)
C54 0.100(4) 0.077(3) 0.076(3) 0.019(3) 0.047(3) 0.024(3)
C61 0.0363(18) 0.0358(17) 0.0380(17) 0.0126(14) 0.0101(14) 0.0002(14)
C62 0.0350(17) 0.0418(19) 0.0476(19) 0.0165(15) 0.0020(15) -0.0022(14)
C63 0.0413(19) 0.0425(19) 0.053(2) 0.0191(16) 0.0070(16) 0.0000(15)
C64 0.043(2) 0.0338(18) 0.059(2) 0.0114(16) 0.0080(17) -0.0036(15)
C65 0.0340(17) 0.0410(18) 0.0387(17) 0.0097(14) 0.0096(14) 0.0019(14)
C66 0.0336(17) 0.0372(17) 0.0369(17) 0.0138(14) 0.0100(14) 0.0032(13)
C67 0.056(2) 0.047(2) 0.085(3) 0.028(2) 0.001(2) -0.0002(18)
C68 0.058(2) 0.057(2) 0.074(3) 0.033(2) 0.000(2) 0.0075(19)
C69 0.083(4) 0.046(3) 0.146(5) 0.011(3) -0.022(4) 0.021(2)
C70 0.064(3) 0.102(4) 0.145(5) 0.096(4) -0.004(3) -0.012(3)
C71 0.0354(17) 0.0396(18) 0.0434(19) 0.0082(15) 0.0078(14) -0.0029(14)
C72 0.0384(19) 0.059(2) 0.057(2) 0.0175(18) 0.0100(17) -0.0035(17)
C73 0.049(2) 0.063(2) 0.050(2) 0.0031(18) 0.0084(18) 0.0001(18)
C74 0.0378(19) 0.052(2) 0.056(2) 0.0135(18) -0.0028(17) -0.0015(16)
C81 0.0364(17) 0.0329(16) 0.0389(18) 0.0169(14) 0.0133(14) 0.0022(13)
C82 0.0398(18) 0.0423(18) 0.0360(17) 0.0170(14) 0.0145(14) 0.0039(14)
C83 0.0369(18) 0.0450(19) 0.0450(19) 0.0230(16) 0.0155(15) 0.0032(14)
C84 0.0355(18) 0.0428(19) 0.054(2) 0.0200(16) 0.0134(16) -0.0032(15)
C85 0.0428(19) 0.0362(17) 0.0450(19) 0.0146(15) 0.0073(16) -0.0034(14)
C86 0.0394(18) 0.0338(17) 0.0439(19) 0.0148(14) 0.0174(15) 0.0048(14)
C87 0.0401(19) 0.072(3) 0.050(2) 0.0258(19) 0.0209(17) 0.0111(18)
C88 0.063(3) 0.089(3) 0.064(3) 0.006(2) 0.037(2) 0.008(2)
C89 0.049(2) 0.093(3) 0.069(3) 0.038(2) 0.027(2) 0.008(2)
C90 0.070(3) 0.136(5) 0.070(3) 0.048(3) 0.036(2) 0.051(3)
C91 0.054(2) 0.051(2) 0.052(2) 0.0074(17) 0.0101(18) -0.0058(17)
C92 0.056(3) 0.080(3) 0.069(3) -0.003(2) 0.001(2) -0.013(2)
C93 0.064(3) 0.070(3) 0.043(2) 0.0099(19) 0.0028(19) -0.003(2)
C94 0.082(3) 0.051(2) 0.062(3) 0.000(2) 0.013(2) -0.005(2)
C101 0.0338(17) 0.0364(17) 0.0286(15) 0.0129(13) 0.0122(13) 0.0039(13)
C102 0.0323(17) 0.0389(17) 0.0332(16) 0.0134(13) 0.0093(13) 0.0073(13)
C103 0.0314(15) 0.0412(17) 0.0399(16) 0.0155(13) 0.0097(13) 0.0036(13)
C104 0.0400(19) 0.0338(17) 0.0442(18) 0.0128(14) 0.0100(15) 0.0030(14)
C105 0.0365(18) 0.0413(18) 0.0366(17) 0.0133(14) 0.0107(14) 0.0065(14)
C106 0.0308(16) 0.0407(18) 0.0354(17) 0.0128(14) 0.0115(13) 0.0025(13)
C107 0.0335(14) 0.0503(16) 0.0625(17) 0.0272(14) 0.0055(13) -0.0013(13)
C108 0.043(2) 0.053(3) 0.098(4) 0.028(3) -0.004(2) -0.009(2)
C109 0.043(2) 0.061(3) 0.074(3) 0.036(2) -0.007(2) -0.011(2)
C110 0.038(2) 0.080(3) 0.077(3) 0.026(3) 0.018(2) 0.000(2)
C208 0.040(5) 0.060(5) 0.072(5) 0.016(4) 0.005(5) -0.002(5)
C209 0.030(5) 0.058(5) 0.072(5) 0.022(5) 0.003(5) 0.003(4)
C210 0.039(5) 0.055(5) 0.064(5) 0.027(5) 0.007(4) -0.004(5)
C111 0.0410(19) 0.046(2) 0.066(2) 0.0241(18) 0.0119(17) 0.0105(16)
C112 0.054(2) 0.048(2) 0.083(3) 0.026(2) 0.010(2) 0.0207(18)
C113 0.049(2) 0.068(3) 0.102(4) 0.032(3) 0.031(2) 0.026(2)
C114 0.046(2) 0.059(2) 0.073(3) 0.033(2) -0.0071(19) 0.0027(18)
C121 0.0344(17) 0.0420(19) 0.048(2) 0.0050(15) 0.0165(15) 0.0019(14)
C122 0.068(3) 0.054(2) 0.061(2) 0.0162(19) 0.025(2) 0.023(2)
C123 0.072(3) 0.062(3) 0.077(3) 0.014(2) 0.035(2) 0.015(2)
C124 0.066(3) 0.054(2) 0.080(3) 0.000(2) 0.038(2) 0.012(2)
C125 0.067(3) 0.062(3) 0.052(2) -0.0049(19) 0.031(2) -0.023(2)
C126 0.056(2) 0.0401(19) 0.054(2) 0.0049(16) 0.0295(18) -0.0069(16)
C127 0.105(4) 0.056(3) 0.106(4) 0.017(3) 0.055(3) 0.025(3)
C128 0.118(5) 0.092(4) 0.109(5) 0.038(3) 0.037(4) 0.057(4)
C129 0.141(6) 0.056(3) 0.143(6) 0.020(3) 0.074(5) 0.005(3)
C130 0.153(6) 0.082(4) 0.133(5) 0.029(4) 0.073(5) 0.060(4)
C131 0.152(5) 0.061(3) 0.079(3) -0.008(2) 0.080(4) -0.026(3)
C132 0.223(8) 0.085(4) 0.077(4) 0.028(3) 0.097(5) 0.016(4)
C133 0.195(7) 0.089(4) 0.058(3) -0.004(3) 0.056(4) -0.021(4)
C134 0.158(6) 0.088(4) 0.149(6) -0.005(4) 0.121(6) -0.029(4)
C141 0.050(2) 0.066(3) 0.049(2) 0.0158(19) -0.0041(18) -0.012(2)
N142 0.0500(19) 0.060(2) 0.055(2) 0.0127(16) -0.0038(16) -0.0080(16)
C143 0.057(2) 0.075(3) 0.046(2) 0.019(2) -0.0034(19) -0.020(2)
C144 0.073(3) 0.068(3) 0.053(2) 0.014(2) 0.001(2) -0.018(2)
C145 0.080(3) 0.066(3) 0.054(2) 0.019(2) -0.002(2) -0.020(2)
C146 0.068(3) 0.056(2) 0.059(3) 0.012(2) -0.004(2) -0.007(2)
C147 0.074(3) 0.061(3) 0.075(3) 0.020(2) 0.000(3) -0.009(2)
C148 0.062(3) 0.054(2) 0.084(3) 0.011(2) -0.001(2) 0.008(2)
C149 0.048(2) 0.065(3) 0.069(3) 0.018(2) -0.004(2) -0.001(2)
C150 0.048(2) 0.058(3) 0.079(3) 0.011(2) 0.001(2) 0.0099(19)
C151 0.043(2) 0.064(3) 0.067(3) 0.015(2) 0.0050(19) 0.0049(18)
C152 0.0387(19) 0.055(2) 0.053(2) 0.0061(18) 0.0004(17) 0.0000(17)
N153 0.0439(17) 0.0519(19) 0.0533(18) 0.0116(15) 0.0000(14) -0.0015(14)
C154 0.046(2) 0.055(2) 0.054(2) 0.0092(18) -0.0065(18) -0.0029(18)
C155 0.053(2) 0.079(3) 0.049(2) 0.018(2) 0.0040(19) -0.008(2)
C156 0.059(3) 0.097(3) 0.050(2) 0.035(2) 0.000(2) -0.013(3)
C157 0.053(3) 0.113(4) 0.053(2) 0.032(3) 0.007(2) -0.003(3)
C158 0.058(3) 0.114(4) 0.071(3) 0.033(3) 0.015(2) 0.005(2)
C159 0.057(3) 0.089(3) 0.070(3) 0.013(2) 0.012(2) -0.002(2)
C160 0.048(2) 0.086(3) 0.070(3) 0.017(2) 0.003(2) -0.010(2)
O161 0.054(2) 0.142(4) 0.095(3) 0.048(3) 0.035(2) 0.027(2)
C162 0.073(3) 0.119(4) 0.106(4) 0.030(4) 0.039(3) 0.011(3)
C163 0.111(4) 0.113(4) 0.106(4) 0.034(3) 0.022(4) 0.026(4)
C164 0.082(4) 0.097(4) 0.116(4) 0.062(3) 0.032(3) 0.019(3)
C165 0.070(3) 0.103(4) 0.141(5) 0.065(4) 0.038(3) 0.018(3)
C166 0.046(3) 0.101(4) 0.142(5) 0.077(3) 0.029(3) 0.019(3)
C167 0.054(3) 0.086(3) 0.106(4) 0.047(3) 0.030(3) 0.012(3)
O261 0.066(5) 0.112(6) 0.061(5) 0.039(5) 0.035(4) -0.007(5)
C262 0.091(7) 0.122(7) 0.079(7) 0.033(6) 0.020(6) -0.005(6)
C263 0.095(7) 0.116(8) 0.070(7) 0.036(6) 0.020(6) -0.010(6)
C264 0.083(7) 0.105(7) 0.067(7) 0.034(6) 0.020(6) -0.006(6)
C265 0.061(7) 0.085(7) 0.049(6) 0.047(5) 0.012(5) 0.013(6)
C266 0.060(7) 0.090(7) 0.079(6) 0.055(5) 0.001(6) 0.008(6)
C267 0.052(6) 0.088(5) 0.077(6) 0.042(5) 0.012(5) 0.012(5)
O168 0.0455(14) 0.101(2) 0.0787(18) 0.0268(16) 0.0234(13) 0.0092(14)
C169 0.0384(19) 0.056(2) 0.051(2) 0.0123(17) 0.0059(16) -0.0007(16)
C170 0.043(2) 0.062(2) 0.058(2) 0.0101(19) 0.0121(18) 0.0113(18)
C171 0.047(2) 0.062(2) 0.056(2) 0.0187(19) 0.0213(18) 0.0063(18)
C172 0.045(2) 0.054(2) 0.057(2) 0.0170(18) 0.0180(17) 0.0065(17)
C173 0.045(2) 0.056(2) 0.061(2) 0.0118(19) 0.0220(18) 0.0041(17)
C174 0.045(2) 0.058(2) 0.054(2) 0.0126(18) 0.0178(17) -0.0009(17)
O175 0.0429(14) 0.0615(17) 0.0714(17) 0.0254(13) 0.0302(13) 0.0132(12)
C176 0.046(2) 0.065(2) 0.070(3) 0.024(2) 0.0291(19) 0.0104(18)
C177 0.044(2) 0.073(3) 0.069(3) 0.034(2) 0.0287(19) 0.0194(19)
C178 0.049(2) 0.063(2) 0.069(3) 0.040(2) 0.030(2) 0.0171(19)
C179 0.053(2) 0.058(2) 0.066(2) 0.032(2) 0.0242(19) 0.0090(18)
C180 0.045(2) 0.066(3) 0.089(3) 0.041(2) 0.019(2) 0.0000(19)
C181 0.055(2) 0.052(2) 0.083(3) 0.021(2) 0.019(2) -0.0013(19)
O182 0.0603(17) 0.0467(15) 0.0789(19) 0.0183(13) 0.0313(15) 0.0050(12)
C183 0.053(2) 0.056(2) 0.061(2) 0.0053(19) 0.0171(19) 0.0040(19)
C184 0.044(2) 0.085(3) 0.067(2) 0.018(2) 0.0149(18) 0.0122(18)
C185 0.050(2) 0.095(4) 0.072(3) 0.003(3) 0.013(2) 0.021(2)
C186 0.066(3) 0.071(3) 0.074(3) -0.002(2) 0.003(2) 0.023(2)
C187 0.054(2) 0.054(2) 0.074(3) 0.011(2) 0.010(2) 0.0083(19)
C188 0.050(2) 0.055(2) 0.062(2) 0.0113(19) 0.0161(19) 0.0096(18)
O301 0.105(3) 0.090(3) 0.081(2) 0.025(2) 0.018(2) -0.001(2)
C302 0.145(6) 0.104(5) 0.115(5) 0.035(4) 0.043(5) -0.034(4)
O303 0.146(4) 0.069(2) 0.109(3) 0.027(2) -0.014(3) -0.007(2)
C304 0.151(6) 0.071(3) 0.080(4) 0.033(3) 0.019(4) 0.027(3)
O305 0.0557(17) 0.083(2) 0.0708(19) 0.0173(16) 0.0127(15) -0.0026(15)
C306 0.087(4) 0.088(4) 0.074(3) 0.013(3) 0.014(3) 0.006(3)
O307 0.0582(17) 0.079(2) 0.0577(17) 0.0181(15) 0.0118(14) 0.0035(14)
C308 0.059(3) 0.082(3) 0.058(3) -0.001(2) 0.010(2) -0.003(2)

loop_
_atom_type_symbol
_atom_type_scat_dispersion_real
_atom_type_scat_dispersion_imag
_atom_type_scat_Cromer_Mann_a1
_atom_type_scat_Cromer_Mann_b1
_atom_type_scat_Cromer_Mann_a2
_atom_type_scat_Cromer_Mann_b2
_atom_type_scat_Cromer_Mann_a3
_atom_type_scat_Cromer_Mann_b3
_atom_type_scat_Cromer_Mann_a4
_atom_type_scat_Cromer_Mann_b4
_atom_type_scat_Cromer_Mann_c
_atom_type_scat_source
C 0.0020 0.0020 2.3100 20.8439 1.0200 10.2075 1.5886 0.5687 0.8650 51.6512 0.2156
; 
International Tables Vol C 4.2.6.8 and 6.1.1.4
and D. T. Cromer, J. Appl. Cryst. (1983), 16, 433.
;
H 0.0000 0.0000 0.4930 10.5109 0.3229 26.1257 0.1402 3.1424 0.0408 57.7998 0.0030
; 
International Tables Vol C 4.2.6.8 and 6.1.1.4
and D. T. Cromer, J. Appl. Cryst. (1983), 16, 433.
;
N 0.0040 0.0030 12.2126 0.0057 3.1322 9.8933 2.0125 28.9975 1.1663 0.5826 -11.5290
; 
International Tables Vol C 4.2.6.8 and 6.1.1.4
and D. T. Cromer, J. Appl. Cryst. (1983), 16, 433.
;
O 0.0070 0.0060 3.0485 13.2771 2.2868 5.7011 1.5463 0.3239 0.8670 32.9089 0.2508
; 
International Tables Vol C 4.2.6.8 and 6.1.1.4
and D. T. Cromer, J. Appl. Cryst. (1983), 16, 433.
;

loop_
_geom_angle_atom_site_label_1
_geom_angle_atom_site_label_2
_geom_angle_atom_site_label_3
_geom_angle
_geom_angle_publ_flag
C2 C1 C21 108.7(3) yes
C2 C1 C41 107.5(2) yes
C21 C1 C41 111.8(3) yes
C2 C1 C61 109.4(3) yes
C21 C1 C61 110.7(2) yes
C41 C1 C61 108.7(2) yes
C1 C2 C3 179.0(3) yes
C2 C3 C4 178.9(4) yes
C3 C4 C5 178.8(4) yes
C4 C5 C6 177.1(4) yes
C5 C6 C7 177.3(4) yes
C6 C7 C8 177.6(4) yes
C7 C8 C9 177.6(4) yes
C8 C9 C10 179.6(4) yes
C9 C10 C11 178.5(4) yes
C10 C11 C12 176.1(4) yes
C11 C12 C13 176.5(4) yes
C12 C13 C14 178.1(3) yes
C13 C14 C81 108.7(2) yes
C13 C14 C101 107.4(3) yes
C81 C14 C101 111.1(2) yes
C13 C14 C121 108.9(3) yes
C81 C14 C121 110.6(3) yes
C101 C14 C121 110.1(2) yes
C1 C21 C22 121.0(3) yes
C1 C21 C26 120.1(3) yes
C22 C21 C26 118.8(3) yes
C21 C22 C23 121.5(3) yes
C21 C22 H221 119.8 no
C23 C22 H221 118.7 no
C22 C23 C24 117.9(3) yes
C22 C23 C27 117.9(2) yes
C24 C23 C27 124.2(2) yes
C23 C24 C25 122.7(3) yes
C23 C24 H241 118.7 no
C25 C24 H241 118.6 no
C24 C25 C26 117.2(3) yes
C24 C25 C31 122.3(3) yes
C26 C25 C31 120.5(3) yes
C25 C26 C21 122.0(3) yes
C25 C26 H261 118.4 no
C21 C26 H261 119.7 no
C23 C27 C28 110.21(5) yes
C23 C27 C29 110.24(5) yes
C28 C27 C29 108.61(5) yes
C23 C27 C30 110.37(5) yes
C28 C27 C30 108.66(5) yes
C29 C27 C30 108.70(5) yes
C23 C27 C229 110.17(5) yes
C23 C27 C228 110.39(5) yes
C229 C27 C228 108.73(5) yes
C23 C27 C230 110.23(5) yes
C229 C27 C230 108.58(5) yes
C228 C27 C230 108.69(5) yes
C27 C28 H281 111.0 no
C27 C28 H282 109.0 no
H281 C28 H282 109.1 no
C27 C28 H283 110.8 no
H281 C28 H283 108.7 no
H282 C28 H283 108.3 no
C27 C29 H291 109.6 no
C27 C29 H292 107.8 no
H291 C29 H292 109.0 no
C27 C29 H293 108.2 no
H291 C29 H293 111.2 no
H292 C29 H293 110.9 no
C27 C30 H301 109.2 no
C27 C30 H302 108.6 no
H301 C30 H302 109.0 no
C27 C30 H303 110.3 no
H301 C30 H303 109.6 no
H302 C30 H303 110.2 no
C27 C229 H2291 110.9 no
C27 C229 H2292 109.3 no
H2291 C229 H2292 110.6 no
C27 C229 H2293 108.4 no
H2291 C229 H2293 108.6 no
H2292 C229 H2293 109.0 no
C27 C228 H2282 109.8 no
C27 C228 H2281 108.5 no
H2282 C228 H2281 110.3 no
C27 C228 H2283 107.3 no
H2282 C228 H2283 108.8 no
H2281 C228 H2283 112.1 no
C27 C230 H2302 110.3 no
C27 C230 H2301 109.2 no
H2302 C230 H2301 108.8 no
C27 C230 H2303 112.9 no
H2302 C230 H2303 108.7 no
H2301 C230 H2303 106.8 no
C25 C31 C32 111.5(3) yes
C25 C31 C33 109.4(3) yes
C32 C31 C33 106.8(3) yes
C25 C31 C34 108.7(3) yes
C32 C31 C34 108.8(3) yes
C33 C31 C34 111.7(4) yes
C31 C32 H322 109.8 no
C31 C32 H321 108.1 no
H322 C32 H321 109.2 no
C31 C32 H323 111.2 no
H322 C32 H323 109.0 no
H321 C32 H323 109.5 no
C31 C33 H332 109.2 no
C31 C33 H331 110.0 no
H332 C33 H331 110.2 no
C31 C33 H333 108.1 no
H332 C33 H333 110.0 no
H331 C33 H333 109.3 no
C31 C34 H341 109.3 no
C31 C34 H343 109.3 no
H341 C34 H343 107.8 no
C31 C34 H342 110.2 no
H341 C34 H342 109.6 no
H343 C34 H342 110.6 no
C1 C41 C42 123.2(3) yes
C1 C41 C46 117.8(3) yes
C42 C41 C46 118.9(3) yes
C41 C42 C43 121.1(3) yes
C41 C42 H421 119.5 no
C43 C42 H421 119.4 no
C42 C43 C44 118.1(3) yes
C42 C43 C47 118.6(3) yes
C44 C43 C47 123.4(3) yes
C43 C44 C45 122.6(3) yes
C43 C44 H441 117.7 no
C45 C44 H441 119.7 no
C44 C45 C46 117.1(3) yes
C44 C45 C51 123.6(3) yes
C46 C45 C51 119.3(3) yes
C41 C46 C45 122.0(3) yes
C41 C46 H461 119.3 no
C45 C46 H461 118.7 no
C43 C47 C48 109.0(4) yes
C43 C47 C49 108.7(3) yes
C48 C47 C49 111.4(5) yes
C43 C47 C50 111.6(3) yes
C48 C47 C50 107.8(4) yes
C49 C47 C50 108.3(4) yes
C47 C48 H481 109.9 no
C47 C48 H483 108.7 no
H481 C48 H483 110.3 no
C47 C48 H482 108.9 no
H481 C48 H482 109.7 no
H483 C48 H482 109.3 no
C47 C49 H491 110.7 no
C47 C49 H493 109.3 no
H491 C49 H493 108.5 no
C47 C49 H492 109.1 no
H491 C49 H492 109.9 no
H493 C49 H492 109.4 no
C47 C50 H501 108.6 no
C47 C50 H502 107.7 no
H501 C50 H502 109.8 no
C47 C50 H503 110.2 no
H501 C50 H503 110.8 no
H502 C50 H503 109.8 no
C45 C51 C52 113.4(4) yes
C45 C51 C53 109.9(3) yes
C52 C51 C53 109.8(4) yes
C45 C51 C54 108.4(3) yes
C52 C51 C54 108.0(4) yes
C53 C51 C54 107.2(4) yes
C51 C52 H521 108.0 no
C51 C52 H522 108.6 no
H521 C52 H522 108.8 no
C51 C52 H523 106.5 no
H521 C52 H523 112.3 no
H522 C52 H523 112.4 no
C51 C53 H531 110.8 no
C51 C53 H532 108.8 no
H531 C53 H532 108.7 no
C51 C53 H533 112.0 no
H531 C53 H533 107.2 no
H532 C53 H533 109.4 no
C51 C54 H541 109.3 no
C51 C54 H542 108.5 no
H541 C54 H542 109.0 no
C51 C54 H543 108.6 no
H541 C54 H543 110.6 no
H542 C54 H543 110.7 no
C1 C61 C62 119.6(3) yes
C1 C61 C66 120.6(3) yes
C62 C61 C66 119.7(3) yes
C61 C62 C63 121.1(3) yes
C61 C62 H621 119.5 no
C63 C62 H621 119.3 no
C62 C63 C64 117.5(3) yes
C62 C63 C67 122.9(3) yes
C64 C63 C67 119.6(3) yes
C63 C64 C65 122.5(3) yes
C63 C64 H641 117.8 no
C65 C64 H641 119.6 no
C64 C65 C66 118.1(3) yes
C64 C65 C71 119.8(3) yes
C66 C65 C71 122.1(3) yes
C65 C66 C61 121.0(3) yes
C65 C66 H661 120.0 no
C61 C66 H661 119.0 no
C63 C67 C68 111.8(3) yes
C63 C67 C69 109.0(4) yes
C68 C67 C69 107.8(4) yes
C63 C67 C70 107.9(4) yes
C68 C67 C70 108.8(4) yes
C69 C67 C70 111.5(5) yes
C67 C68 H681 109.8 no
C67 C68 H683 109.3 no
H681 C68 H683 108.3 no
C67 C68 H682 110.7 no
H681 C68 H682 108.6 no
H683 C68 H682 110.1 no
C67 C69 H691 109.1 no
C67 C69 H693 107.7 no
H691 C69 H693 109.5 no
C67 C69 H692 109.7 no
H691 C69 H692 111.0 no
H693 C69 H692 109.7 no
C67 C70 H701 111.1 no
C67 C70 H703 109.7 no
H701 C70 H703 108.4 no
C67 C70 H702 109.4 no
H701 C70 H702 108.5 no
H703 C70 H702 109.7 no
C65 C71 C72 110.0(3) yes
C65 C71 C73 108.0(3) yes
C72 C71 C73 109.4(3) yes
C65 C71 C74 112.1(3) yes
C72 C71 C74 108.9(3) yes
C73 C71 C74 108.3(3) yes
C71 C72 H721 110.9 no
C71 C72 H723 108.0 no
H721 C72 H723 108.5 no
C71 C72 H722 110.7 no
H721 C72 H722 109.1 no
H723 C72 H722 109.7 no
C71 C73 H731 108.3 no
C71 C73 H732 109.8 no
H731 C73 H732 107.7 no
C71 C73 H733 111.5 no
H731 C73 H733 110.8 no
H732 C73 H733 108.7 no
C71 C74 H741 108.8 no
C71 C74 H742 109.4 no
H741 C74 H742 110.2 no
C71 C74 H743 109.6 no
H741 C74 H743 108.2 no
H742 C74 H743 110.5 no
C14 C81 C82 119.9(3) yes
C14 C81 C86 121.1(3) yes
C82 C81 C86 119.0(3) yes
C81 C82 C83 121.5(3) yes
C81 C82 H821 119.4 no
C83 C82 H821 119.0 no
C82 C83 C84 117.2(3) yes
C82 C83 C87 121.8(3) yes
C84 C83 C87 120.8(3) yes
C83 C84 C85 122.9(3) yes
C83 C84 H841 119.4 no
C85 C84 H841 117.6 no
C84 C85 C86 117.7(3) yes
C84 C85 C91 123.8(3) yes
C86 C85 C91 118.5(3) yes
C85 C86 C81 121.6(3) yes
C85 C86 H861 119.8 no
C81 C86 H861 118.6 no
C83 C87 C88 111.8(3) yes
C83 C87 C89 107.7(3) yes
C88 C87 C89 108.1(3) yes
C83 C87 C90 111.7(3) yes
C88 C87 C90 108.5(4) yes
C89 C87 C90 109.0(4) yes
C87 C88 H881 109.1 no
C87 C88 H882 108.6 no
H881 C88 H882 110.1 no
C87 C88 H883 110.4 no
H881 C88 H883 109.6 no
H882 C88 H883 109.0 no
C87 C89 H891 109.7 no
C87 C89 H892 108.3 no
H891 C89 H892 110.6 no
C87 C89 H893 108.8 no
H891 C89 H893 109.7 no
H892 C89 H893 109.6 no
C87 C90 H902 110.2 no
C87 C90 H901 109.6 no
H902 C90 H901 109.5 no
C87 C90 H903 109.0 no
H902 C90 H903 108.6 no
H901 C90 H903 110.0 no
C85 C91 C92 112.7(3) yes
C85 C91 C93 110.0(3) yes
C92 C91 C93 108.7(4) yes
C85 C91 C94 108.4(3) yes
C92 C91 C94 108.1(4) yes
C93 C91 C94 108.8(4) yes
C91 C92 H922 110.0 no
C91 C92 H921 109.6 no
H922 C92 H921 110.3 no
C91 C92 H923 110.0 no
H922 C92 H923 108.4 no
H921 C92 H923 108.6 no
C91 C93 H932 110.7 no
C91 C93 H931 111.6 no
H932 C93 H931 108.2 no
C91 C93 H933 109.7 no
H932 C93 H933 109.3 no
H931 C93 H933 107.3 no
C91 C94 H942 109.1 no
C91 C94 H941 108.6 no
H942 C94 H941 109.6 no
C91 C94 H943 110.0 no
H942 C94 H943 110.3 no
H941 C94 H943 109.2 no
C14 C101 C102 118.4(3) yes
C14 C101 C106 122.3(3) yes
C102 C101 C106 119.2(3) yes
C101 C102 C103 121.9(3) yes
C101 C102 H1021 118.0 no
C103 C102 H1021 120.1 no
C102 C103 C104 117.3(3) yes
C102 C103 C107 120.1(2) yes
C104 C103 C107 122.5(2) yes
C103 C104 C105 122.7(3) yes
C103 C104 H1041 118.3 no
C105 C104 H1041 119.0 no
C104 C105 C106 117.7(3) yes
C104 C105 C111 123.2(3) yes
C106 C105 C111 119.1(3) yes
C105 C106 C101 121.2(3) yes
C105 C106 H1061 119.4 no
C101 C106 H1061 119.4 no
C103 C107 C108 110.36(5) yes
C103 C107 C109 110.26(5) yes
C108 C107 C109 108.65(5) yes
C103 C107 C110 110.23(5) yes
C108 C107 C110 108.65(5) yes
C109 C107 C110 108.64(5) yes
C103 C107 C208 110.25(5) yes
C103 C107 C209 110.29(5) yes
C208 C107 C209 108.67(5) yes
C103 C107 C210 110.26(5) yes
C208 C107 C210 108.66(5) yes
C209 C107 C210 108.67(5) yes
C107 C108 H1081 110.4 no
C107 C108 H1083 110.1 no
H1081 C108 H1083 109.6 no
C107 C108 H1082 109.0 no
H1081 C108 H1082 107.0 no
H1083 C108 H1082 110.7 no
C107 C109 H1091 109.5 no
C107 C109 H1093 108.0 no
H1091 C109 H1093 108.5 no
C107 C109 H1092 111.0 no
H1091 C109 H1092 107.9 no
H1093 C109 H1092 111.9 no
C107 C110 H1101 110.7 no
C107 C110 H1103 108.3 no
H1101 C110 H1103 109.2 no
C107 C110 H1102 110.9 no
H1101 C110 H1102 107.7 no
H1103 C110 H1102 110.0 no
C107 C208 H2081 111.8 no
C107 C208 H2082 109.1 no
H2081 C208 H2082 109.3 no
C107 C208 H2083 109.1 no
H2081 C208 H2083 108.6 no
H2082 C208 H2083 108.8 no
C107 C209 H2091 110.6 no
C107 C209 H2093 109.2 no
H2091 C209 H2093 109.0 no
C107 C209 H2092 109.6 no
H2091 C209 H2092 109.3 no
H2093 C209 H2092 109.0 no
C107 C210 H2101 111.3 no
C107 C210 H2103 108.6 no
H2101 C210 H2103 109.0 no
C107 C210 H2102 108.7 no
H2101 C210 H2102 109.6 no
H2103 C210 H2102 109.6 no
C105 C111 C112 112.0(3) yes
C105 C111 C113 110.2(3) yes
C112 C111 C113 108.0(3) yes
C105 C111 C114 108.0(3) yes
C112 C111 C114 108.6(3) yes
C113 C111 C114 110.0(3) yes
C111 C112 H1121 110.6 no
C111 C112 H1123 111.6 no
H1121 C112 H1123 108.8 no
C111 C112 H1122 109.8 no
H1121 C112 H1122 107.8 no
H1123 C112 H1122 108.1 no
C111 C113 H1131 106.5 no
C111 C113 H1133 109.8 no
H1131 C113 H1133 110.2 no
C111 C113 H1132 108.8 no
H1131 C113 H1132 110.5 no
H1133 C113 H1132 111.0 no
C111 C114 H1141 112.8 no
C111 C114 H1142 107.7 no
H1141 C114 H1142 108.0 no
C111 C114 H1143 111.6 no
H1141 C114 H1143 108.1 no
H1142 C114 H1143 108.5 no
C14 C121 C122 119.7(3) yes
C14 C121 C126 120.2(3) yes
C122 C121 C126 119.7(3) yes
C121 C122 C123 122.3(4) yes
C121 C122 H1221 119.7 no
C123 C122 H1221 118.1 no
C122 C123 C124 116.2(4) yes
C122 C123 C127 119.9(4) yes
C124 C123 C127 123.8(4) yes
C123 C124 C125 123.9(4) yes
C123 C124 H1241 118.8 no
C125 C124 H1241 117.3 no
C124 C125 C126 117.3(4) yes
C124 C125 C131 120.7(4) yes
C126 C125 C131 122.0(4) yes
C125 C126 C121 120.6(4) yes
C125 C126 H1261 120.0 no
C121 C126 H1261 119.4 no
C123 C127 C128 108.4(5) yes
C123 C127 C129 109.0(4) yes
C128 C127 C129 109.5(5) yes
C123 C127 C130 110.8(4) yes
C128 C127 C130 109.3(5) yes
C129 C127 C130 109.9(5) yes
C127 C128 H1281 110.6 no
C127 C128 H1282 106.1 no
H1281 C128 H1282 110.2 no
C127 C128 H1283 110.6 no
H1281 C128 H1283 110.1 no
H1282 C128 H1283 109.1 no
C127 C129 H1291 108.3 no
C127 C129 H1292 111.6 no
H1291 C129 H1292 109.6 no
C127 C129 H1293 109.3 no
H1291 C129 H1293 109.0 no
H1292 C129 H1293 109.1 no
C127 C130 H1301 107.6 no
C127 C130 H1302 109.3 no
H1301 C130 H1302 112.1 no
C127 C130 H1303 108.0 no
H1301 C130 H1303 109.9 no
H1302 C130 H1303 109.9 no
C125 C131 C132 112.0(4) yes
C125 C131 C133 109.1(4) yes
C132 C131 C133 110.6(6) yes
C125 C131 C134 106.9(5) yes
C132 C131 C134 107.4(5) yes
C133 C131 C134 110.7(5) yes
C131 C132 H1322 107.6 no
C131 C132 H1321 111.1 no
H1322 C132 H1321 108.3 no
C131 C132 H1323 109.7 no
H1322 C132 H1323 109.8 no
H1321 C132 H1323 110.2 no
C131 C133 H1332 108.9 no
C131 C133 H1331 109.0 no
H1332 C133 H1331 109.7 no
C131 C133 H1333 109.2 no
H1332 C133 H1333 109.8 no
H1331 C133 H1333 110.3 no
C131 C134 H1342 110.0 no
C131 C134 H1341 109.5 no
H1342 C134 H1341 108.7 no
C131 C134 H1343 109.7 no
H1342 C134 H1343 108.9 no
H1341 C134 H1343 110.1 no
N142 C141 C146 121.9(4) yes
N142 C141 C154 120.3(4) yes
C146 C141 C154 117.8(4) yes
C141 N142 C143 120.0(4) yes
N142 C143 C144 121.5(5) yes
N142 C143 C155 117.8(4) yes
C144 C143 C155 120.7(4) yes
C143 C144 C145 119.0(4) yes
C143 C144 H1441 121.2 no
C145 C144 H1441 119.8 no
C144 C145 C146 121.2(4) yes
C144 C145 H1451 119.7 no
C146 C145 H1451 119.1 no
C141 C146 C145 116.3(4) yes
C141 C146 C147 120.2(4) yes
C145 C146 C147 123.4(4) yes
C146 C147 C148 122.3(4) yes
C146 C147 H1471 118.4 no
C148 C147 H1471 119.3 no
C147 C148 C149 120.1(5) yes
C147 C148 H1481 122.0 no
C149 C148 H1481 117.9 no
C148 C149 C150 122.4(4) yes
C148 C149 C154 119.7(4) yes
C150 C149 C154 117.9(4) yes
C149 C150 C151 119.6(4) yes
C149 C150 H1501 121.6 no
C151 C150 H1501 118.8 no
C150 C151 C152 119.2(4) yes
C150 C151 H1511 120.1 no
C152 C151 H1511 120.7 no
C151 C152 N153 122.2(4) yes
C151 C152 C169 121.2(4) yes
N153 C152 C169 116.5(3) yes
C152 N153 C154 118.9(4) yes
C141 C154 C149 119.9(4) yes
C141 C154 N153 118.0(4) yes
C149 C154 N153 122.1(4) yes
C143 C155 C156 123.4(4) yes
C143 C155 C160 121.0(4) yes
C156 C155 C160 115.6(5) yes
C155 C156 C157 122.6(5) yes
C155 C156 H1561 120.0 no
C157 C156 H1561 117.4 no
C156 C157 C158 120.3(4) yes
C156 C157 H1571 119.7 no
C158 C157 H1571 120.0 no
C157 C158 C159 119.0(5) yes
C157 C158 O161 128.9(4) yes
C159 C158 O161 112.0(4) yes
C157 C158 C159 119.0(5) yes
C157 C158 O261 99.2(7) yes
C159 C158 O261 141.7(8) yes
C158 C159 C160 120.3(5) yes
C158 C159 H1591 120.6 no
C160 C159 H1591 119.1 no
C155 C160 C159 122.0(4) yes
C155 C160 H1601 119.0 no
C159 C160 H1601 119.0 no
C158 O161 C162 118.67(7) yes
O161 C162 C163 106.86(7) yes
O161 C162 H1622 108.0 no
C163 C162 H1622 111.1 no
O161 C162 H1621 112.9 no
C163 C162 H1621 108.8 no
H1622 C162 H1621 109.2 no
C162 C163 C164 117.74(7) yes
C162 C163 H1631 104.0 no
C164 C163 H1631 100.9 no
C162 C163 H1632 110.9 no
C164 C163 H1632 109.8 no
H1631 C163 H1632 113.1 no
C163 C164 C165 117.22(7) yes
C163 C164 H1641 109.0 no
C165 C164 H1641 108.7 no
C163 C164 H1642 104.3 no
C165 C164 H1642 107.4 no
H1641 C164 H1642 109.9 no
C164 C165 C166 117.13(7) yes
C164 C165 H1651 105.3 no
C166 C165 H1651 105.9 no
C164 C165 H1652 109.7 no
C166 C165 H1652 109.3 no
H1651 C165 H1652 109.2 no
C165 C166 C167 117.86(7) yes
C165 C166 H1662 108.3 no
C167 C166 H1662 109.3 no
C165 C166 H1661 104.1 no
C167 C166 H1661 107.1 no
H1662 C166 H1661 110.0 no
C166 C167 O168 107.01(7) yes
C166 C167 H1671 110.6 no
O168 C167 H1671 109.3 no
C166 C167 H1672 109.8 no
O168 C167 H1672 109.0 no
H1671 C167 H1672 111.0 no
C158 O261 C262 118.62(7) yes
O261 C262 C263 106.90(7) yes
O261 C262 H2621 110.6 no
C263 C262 H2621 111.5 no
O261 C262 H2622 110.6 no
C263 C262 H2622 106.8 no
H2621 C262 H2622 110.3 no
C262 C263 C264 117.81(7) yes
C262 C263 H2631 102.9 no
C264 C263 H2631 100.0 no
C262 C263 H2632 112.9 no
C264 C263 H2632 110.7 no
H2631 C263 H2632 111.3 no
C263 C264 C265 117.17(7) yes
C263 C264 H2641 111.2 no
C265 C264 H2641 109.2 no
C263 C264 H2642 101.9 no
C265 C264 H2642 107.4 no
H2641 C264 H2642 109.5 no
C264 C265 C266 117.14(7) yes
C264 C265 H2652 109.5 no
C266 C265 H2652 105.7 no
C264 C265 H2651 107.7 no
C266 C265 H2651 107.0 no
H2652 C265 H2651 109.6 no
C265 C266 C267 117.80(7) yes
C265 C266 H2661 107.4 no
C267 C266 H2661 107.8 no
C265 C266 H2662 107.7 no
C267 C266 H2662 107.8 no
H2661 C266 H2662 108.1 no
C266 C267 O168 106.85(7) yes
C266 C267 H2671 108.9 no
O168 C267 H2671 111.0 no
C266 C267 H2672 111.0 no
O168 C267 H2672 109.4 no
H2671 C267 H2672 109.6 no
C167 O168 C184 118.54(7) yes
C267 O168 C184 118.66(7) yes
C152 C169 C170 123.4(4) yes
C152 C169 C174 119.8(3) yes
C170 C169 C174 116.7(4) yes
C169 C170 C171 122.2(4) yes
C169 C170 H1701 119.9 no
C171 C170 H1701 117.8 no
C170 C171 C172 119.7(4) yes
C170 C171 H1711 121.1 no
C172 C171 H1711 119.2 no
C171 C172 C173 119.1(4) yes
C171 C172 O175 115.7(3) yes
C173 C172 O175 125.2(3) yes
C172 C173 C174 120.3(4) yes
C172 C173 H1731 119.9 no
C174 C173 H1731 119.7 no
C169 C174 C173 121.8(3) yes
C169 C174 H1741 119.1 no
C173 C174 H1741 119.1 no
C172 O175 C176 116.9(3) yes
O175 C176 C177 106.9(3) yes
O175 C176 H1761 109.5 no
C177 C176 H1761 109.7 no
O175 C176 H1762 111.1 no
C177 C176 H1762 107.9 no
H1761 C176 H1762 111.6 no
C176 C177 C178 112.9(3) yes
C176 C177 H1771 106.0 no
C178 C177 H1771 109.6 no
C176 C177 H1772 109.4 no
C178 C177 H1772 108.8 no
H1771 C177 H1772 110.2 no
C177 C178 C179 110.7(3) yes
C177 C178 H1781 108.3 no
C179 C178 H1781 109.4 no
C177 C178 H1782 110.9 no
C179 C178 H1782 109.1 no
H1781 C178 H1782 108.3 no
C178 C179 C180 113.6(3) yes
C178 C179 H1791 107.9 no
C180 C179 H1791 109.0 no
C178 C179 H1792 109.9 no
C180 C179 H1792 107.1 no
H1791 C179 H1792 109.3 no
C179 C180 C181 112.6(3) yes
C179 C180 H1801 109.8 no
C181 C180 H1801 106.5 no
C179 C180 H1802 109.5 no
C181 C180 H1802 108.8 no
H1801 C180 H1802 109.6 no
C180 C181 O182 107.2(3) yes
C180 C181 H1811 112.2 no
O182 C181 H1811 111.5 no
C180 C181 H1812 107.4 no
O182 C181 H1812 108.1 no
H1811 C181 H1812 110.3 no
C181 O182 C188 118.1(3) yes
C184 C183 C188 119.6(4) yes
C184 C183 H1831 121.5 no
C188 C183 H1831 118.9 no
C183 C184 O168 122.7(3) yes
C183 C184 C185 120.9(4) yes
O168 C184 C185 116.4(3) yes
C184 C185 C186 118.7(4) yes
C184 C185 H1851 119.9 no
C186 C185 H1851 121.4 no
C185 C186 C187 121.3(4) yes
C185 C186 H1861 120.4 no
C187 C186 H1861 118.2 no
C186 C187 C188 119.0(4) yes
C186 C187 H1871 120.6 no
C188 C187 H1871 120.4 no
C187 C188 C183 120.5(4) yes
C187 C188 O182 124.4(4) yes
C183 C188 O182 115.1(4) yes
C302 O301 H3011 107.2 no
O301 C302 H3021 109.0 no
O301 C302 H3023 111.8 no
H3021 C302 H3023 110.0 no
O301 C302 H3022 111.4 no
H3021 C302 H3022 107.4 no
H3023 C302 H3022 107.2 no
C304 O303 H3031 104.7 no
O303 C304 H3041 109.6 no
O303 C304 H3042 109.6 no
H3041 C304 H3042 109.5 no
O303 C304 H3043 109.4 no
H3041 C304 H3043 109.4 no
H3042 C304 H3043 109.4 no
C306 O305 H3051 121.3 no
O305 C306 H3061 107.5 no
O305 C306 H3062 109.5 no
H3061 C306 H3062 109.7 no
O305 C306 H3063 111.2 no
H3061 C306 H3063 109.1 no
H3062 C306 H3063 109.9 no
C308 O307 H3071 114.8 no
O307 C308 H3081 109.9 no
O307 C308 H3082 110.6 no
H3081 C308 H3082 109.1 no
O307 C308 H3083 108.2 no
H3081 C308 H3083 110.1 no
H3082 C308 H3083 108.8 no

loop_
_geom_bond_atom_site_label_1
_geom_bond_atom_site_label_2
_geom_bond_distance
_geom_bond_publ_flag
C1 C2 1.477(4) yes
C1 C21 1.545(5) yes
C1 C41 1.552(4) yes
C1 C61 1.547(4) yes
C2 C3 1.205(5) yes
C3 C4 1.365(5) yes
C4 C5 1.214(5) yes
C5 C6 1.353(5) yes
C6 C7 1.221(5) yes
C7 C8 1.352(5) yes
C8 C9 1.216(5) yes
C9 C10 1.358(5) yes
C10 C11 1.215(5) yes
C11 C12 1.359(5) yes
C12 C13 1.212(5) yes
C13 C14 1.475(5) yes
C14 C81 1.550(4) yes
C14 C101 1.557(4) yes
C14 C121 1.537(5) yes
C21 C22 1.388(5) yes
C21 C26 1.382(5) yes
C22 C23 1.406(5) yes
C22 H221 0.932 no
C23 C24 1.381(5) yes
C23 C27 1.544(3) yes
C24 C25 1.398(5) yes
C24 H241 0.937 no
C25 C26 1.405(5) yes
C25 C31 1.526(5) yes
C26 H261 0.922 no
C27 C28 1.534(5) yes
C27 C29 1.522(5) yes
C27 C30 1.510(5) yes
C27 C229 1.519(5) yes
C27 C228 1.507(5) yes
C27 C230 1.525(5) yes
C28 H281 0.961 no
C28 H282 0.957 no
C28 H283 0.961 no
C29 H291 0.963 no
C29 H292 0.952 no
C29 H293 0.972 no
C30 H301 0.960 no
C30 H302 0.968 no
C30 H303 0.975 no
C229 H2291 0.977 no
C229 H2292 0.977 no
C229 H2293 0.941 no
C228 H2282 0.964 no
C228 H2281 0.970 no
C228 H2283 0.978 no
C230 H2302 0.958 no
C230 H2301 0.966 no
C230 H2303 0.968 no
C31 C32 1.543(5) yes
C31 C33 1.530(6) yes
C31 C34 1.498(6) yes
C32 H322 0.988 no
C32 H321 0.980 no
C32 H323 0.975 no
C33 H332 0.972 no
C33 H331 0.979 no
C33 H333 0.989 no
C34 H341 0.979 no
C34 H343 0.987 no
C34 H342 0.975 no
C41 C42 1.383(5) yes
C41 C46 1.398(5) yes
C42 C43 1.398(5) yes
C42 H421 0.933 no
C43 C44 1.382(5) yes
C43 C47 1.549(5) yes
C44 C45 1.407(5) yes
C44 H441 0.918 no
C45 C46 1.380(5) yes
C45 C51 1.532(5) yes
C46 H461 0.929 no
C47 C48 1.513(7) yes
C47 C49 1.532(7) yes
C47 C50 1.520(5) yes
C48 H481 0.973 no
C48 H483 0.979 no
C48 H482 0.970 no
C49 H491 0.958 no
C49 H493 0.947 no
C49 H492 0.950 no
C50 H501 0.965 no
C50 H502 0.950 no
C50 H503 0.958 no
C51 C52 1.503(6) yes
C51 C53 1.517(6) yes
C51 C54 1.571(6) yes
C52 H521 0.979 no
C52 H522 0.976 no
C52 H523 1.002 no
C53 H531 0.965 no
C53 H532 0.979 no
C53 H533 0.976 no
C54 H541 0.981 no
C54 H542 0.983 no
C54 H543 0.984 no
C61 C62 1.398(5) yes
C61 C66 1.380(5) yes
C62 C63 1.393(5) yes
C62 H621 0.938 no
C63 C64 1.402(5) yes
C63 C67 1.534(5) yes
C64 C65 1.388(5) yes
C64 H641 0.947 no
C65 C66 1.399(5) yes
C65 C71 1.531(5) yes
C66 H661 0.920 no
C67 C68 1.530(6) yes
C67 C69 1.532(8) yes
C67 C70 1.528(7) yes
C68 H681 0.964 no
C68 H683 0.978 no
C68 H682 0.951 no
C69 H691 0.957 no
C69 H693 0.965 no
C69 H692 0.967 no
C70 H701 0.953 no
C70 H703 0.974 no
C70 H702 0.965 no
C71 C72 1.539(5) yes
C71 C73 1.541(5) yes
C71 C74 1.535(5) yes
C72 H721 0.956 no
C72 H723 0.960 no
C72 H722 0.972 no
C73 H731 0.985 no
C73 H732 0.969 no
C73 H733 0.957 no
C74 H741 0.965 no
C74 H742 0.970 no
C74 H743 0.960 no
C81 C82 1.391(5) yes
C81 C86 1.388(5) yes
C82 C83 1.395(5) yes
C82 H821 0.945 no
C83 C84 1.398(5) yes
C83 C87 1.536(5) yes
C84 C85 1.386(5) yes
C84 H841 0.942 no
C85 C86 1.391(5) yes
C85 C91 1.538(5) yes
C86 H861 0.911 no
C87 C88 1.537(6) yes
C87 C89 1.537(6) yes
C87 C90 1.517(6) yes
C88 H881 0.970 no
C88 H882 0.966 no
C88 H883 0.971 no
C89 H891 0.965 no
C89 H892 0.957 no
C89 H893 0.980 no
C90 H902 0.971 no
C90 H901 0.963 no
C90 H903 0.961 no
C91 C92 1.520(6) yes
C91 C93 1.532(6) yes
C91 C94 1.544(6) yes
C92 H922 0.959 no
C92 H921 0.960 no
C92 H923 0.952 no
C93 H932 0.954 no
C93 H931 0.967 no
C93 H933 0.955 no
C94 H942 0.959 no
C94 H941 0.965 no
C94 H943 0.947 no
C101 C102 1.385(4) yes
C101 C106 1.386(4) yes
C102 C103 1.392(4) yes
C102 H1021 0.924 no
C103 C104 1.396(4) yes
C103 C107 1.542(3) yes
C104 C105 1.390(5) yes
C104 H1041 0.927 no
C105 C106 1.401(5) yes
C105 C111 1.533(5) yes
C106 H1061 0.935 no
C107 C108 1.527(4) yes
C107 C109 1.530(4) yes
C107 C110 1.517(4) yes
C107 C208 1.522(6) yes
C107 C209 1.516(6) yes
C107 C210 1.515(6) yes
C108 H1081 0.945 no
C108 H1083 0.977 no
C108 H1082 0.968 no
C109 H1091 0.956 no
C109 H1093 0.966 no
C109 H1092 0.967 no
C110 H1101 0.949 no
C110 H1103 0.959 no
C110 H1102 0.948 no
C208 H2081 0.962 no
C208 H2082 0.959 no
C208 H2083 0.956 no
C209 H2091 0.959 no
C209 H2093 0.960 no
C209 H2092 0.961 no
C210 H2101 0.955 no
C210 H2103 0.954 no
C210 H2102 0.958 no
C111 C112 1.539(6) yes
C111 C113 1.523(6) yes
C111 C114 1.526(6) yes
C112 H1121 0.947 no
C112 H1123 0.967 no
C112 H1122 0.969 no
C113 H1131 0.959 no
C113 H1133 0.979 no
C113 H1132 0.977 no
C114 H1141 0.958 no
C114 H1142 0.953 no
C114 H1143 0.943 no
C121 C122 1.398(5) yes
C121 C126 1.385(5) yes
C122 C123 1.394(6) yes
C122 H1221 0.964 no
C123 C124 1.392(6) yes
C123 C127 1.549(7) yes
C124 C125 1.407(6) yes
C124 H1241 0.924 no
C125 C126 1.407(5) yes
C125 C131 1.527(6) yes
C126 H1261 0.921 no
C127 C128 1.523(9) yes
C127 C129 1.530(8) yes
C127 C130 1.518(7) yes
C128 H1281 0.975 no
C128 H1282 0.997 no
C128 H1283 0.976 no
C129 H1291 0.975 no
C129 H1292 0.991 no
C129 H1293 0.969 no
C130 H1301 0.971 no
C130 H1302 0.973 no
C130 H1303 0.973 no
C131 C132 1.492(8) yes
C131 C133 1.550(8) yes
C131 C134 1.554(10) yes
C132 H1322 0.961 no
C132 H1321 0.959 no
C132 H1323 0.985 no
C133 H1332 0.960 no
C133 H1331 0.967 no
C133 H1333 0.956 no
C134 H1342 0.970 no
C134 H1341 0.968 no
C134 H1343 0.973 no
C141 N142 1.349(6) yes
C141 C146 1.433(6) yes
C141 C154 1.458(6) yes
N142 C143 1.339(6) yes
C143 C144 1.418(6) yes
C143 C155 1.467(7) yes
C144 C145 1.358(7) yes
C144 H1441 0.931 no
C145 C146 1.412(7) yes
C145 H1451 0.933 no
C146 C147 1.412(7) yes
C147 C148 1.350(7) yes
C147 H1471 0.931 no
C148 C149 1.447(6) yes
C148 H1481 0.932 no
C149 C150 1.401(7) yes
C149 C154 1.413(6) yes
C150 C151 1.376(6) yes
C150 H1501 0.925 no
C151 C152 1.412(6) yes
C151 H1511 0.939 no
C152 N153 1.331(5) yes
C152 C169 1.490(6) yes
N153 C154 1.363(5) yes
C155 C156 1.408(6) yes
C155 C160 1.391(7) yes
C156 C157 1.378(7) yes
C156 H1561 0.936 no
C157 C158 1.362(7) yes
C157 H1571 0.946 no
C158 C159 1.394(6) yes
C158 O161 1.439(5) yes
C158 C159 1.394(6) yes
C158 O261 1.385(6) yes
C159 C160 1.382(7) yes
C159 H1591 0.947 no
C160 H1601 0.930 no
O161 C162 1.407(5) yes
C162 C163 1.477(6) yes
C162 H1622 0.991 no
C162 H1621 0.979 no
C163 C164 1.386(5) yes
C163 H1631 0.972 no
C163 H1632 0.983 no
C164 C165 1.586(5) yes
C164 H1641 0.981 no
C164 H1642 0.974 no
C165 C166 1.396(5) yes
C165 H1651 0.973 no
C165 H1652 0.978 no
C166 C167 1.509(5) yes
C166 H1662 0.968 no
C166 H1661 0.943 no
C167 O168 1.446(5) yes
C167 H1671 0.975 no
C167 H1672 0.971 no
O261 C262 1.405(7) yes
C262 C263 1.477(7) yes
C262 H2621 0.977 no
C262 H2622 0.973 no
C263 C264 1.361(7) yes
C263 H2631 0.992 no
C263 H2632 0.977 no
C264 C265 1.573(7) yes
C264 H2641 0.975 no
C264 H2642 0.974 no
C265 C266 1.351(7) yes
C265 H2652 0.965 no
C265 H2651 0.964 no
C266 C267 1.470(7) yes
C266 H2661 0.963 no
C266 H2662 0.975 no
C267 O168 1.382(7) yes
C267 H2671 0.968 no
C267 H2672 0.970 no
O168 C184 1.391(4) yes
O168 C184 1.391(4) yes
C169 C170 1.403(6) yes
C169 C174 1.405(6) yes
C170 C171 1.374(6) yes
C170 H1701 0.928 no
C171 C172 1.399(5) yes
C171 H1711 0.938 no
C172 C173 1.395(5) yes
C172 O175 1.371(5) yes
C173 C174 1.373(6) yes
C173 H1731 0.929 no
C174 H1741 0.928 no
O175 C176 1.446(5) yes
C176 C177 1.523(6) yes
C176 H1761 0.982 no
C176 H1762 0.977 no
C177 C178 1.517(6) yes
C177 H1771 0.959 no
C177 H1772 0.963 no
C178 C179 1.530(6) yes
C178 H1781 0.961 no
C178 H1782 0.965 no
C179 C180 1.503(6) yes
C179 H1791 0.973 no
C179 H1792 0.984 no
C180 C181 1.533(6) yes
C180 H1801 0.983 no
C180 H1802 0.982 no
C181 O182 1.419(5) yes
C181 H1811 0.990 no
C181 H1812 0.970 no
O182 C188 1.378(5) yes
C183 C184 1.398(5) yes
C183 C188 1.380(6) yes
C183 H1831 0.934 no
C184 C185 1.374(6) yes
C185 C186 1.385(7) yes
C185 H1851 0.956 no
C186 C187 1.397(7) yes
C186 H1861 0.924 no
C187 C188 1.380(6) yes
C187 H1871 0.925 no
O301 C302 1.417(8) yes
O301 H3011 0.875 no
C302 H3021 0.975 no
C302 H3023 0.981 no
C302 H3022 0.985 no
O303 C304 1.330(7) yes
O303 H3031 0.857 no
C304 H3041 0.950 no
C304 H3042 0.950 no
C304 H3043 0.950 no
O305 C306 1.442(6) yes
O305 H3051 0.950 no
C306 H3061 0.986 no
C306 H3062 0.990 no
C306 H3063 0.983 no
O307 C308 1.397(5) yes
O307 H3071 0.849 no
C308 H3081 0.968 no
C308 H3082 0.969 no
C308 H3083 0.958 no

loop_
_geom_hbond_atom_site_label_D
_geom_hbond_atom_site_label_H
_geom_hbond_atom_site_label_A
_geom_hbond_site_symmetry_A
_geom_hbond_angle_DHA
_geom_hbond_distance_DH
_geom_hbond_distance_HA
_geom_hbond_distance_DA
_geom_hbond_publ_flag
C73 H732 O303 2_666 151.65 0.969 2.594 3.477(7) yes
C163 H1632 C208 2_676 166.9 0.983 2.508 3.472(7) yes
C264 H1642 C162 . 122.6 0.762 2.383 2.865(7) yes
C264 H1642 C262 . 154.1 0.762 1.723 2.431(7) yes
C263 H1642 C265 . 127.3 1.015 1.758 2.506(7) yes
C262 H2621 C306 . 167.2 0.977 2.198 3.157(7) yes
C262 H2622 C144 2_666 136.4 0.973 2.448 3.223(7) yes
C262 H2622 C145 2_666 140.6 0.973 2.146 2.962(7) yes
C262 H2622 C146 2_666 153.3 0.973 2.553 3.449(7) yes
C265 H2652 C306 . 126.6 0.965 2.566 3.235(7) yes
O301 H3011 O305 . 168.26 0.875 1.825 2.688(7) yes
O301 H3011 C306 . 156.75 0.875 2.508 3.331(7) yes
O303 H3031 O301 . 164.92 0.857 1.952 2.789(7) yes
O305 H3051 O307 . 179.79 0.950 1.750 2.700(7) yes
O305 H3051 C308 . 146.27 0.950 2.451 3.284(7) yes
C306 H3062 C262 . 173.4 0.990 2.172 3.157(7) yes
O307 H3071 N142 . 157.04 0.849 2.037 2.838(7) yes

loop_
_platon_squeeze_void_nr
_platon_squeeze_void_average_x
_platon_squeeze_void_average_y
_platon_squeeze_void_average_z
_platon_squeeze_void_volume
_platon_squeeze_void_count_electrons
_platon_squeeze_void_content
1 0.099 0.130 0.807 41 3 ' '
2 0.500 0.500 0.000 441 55 ' '
3 0.395 0.021 0.080 16 1 ' '
4 0.605 0.979 0.920 16 1 ' '
5 0.900 0.870 0.193 41 3 ' '
